data_4103418
loop_
_publ_author_name
'Beatriz Ballesteros'
'Thomas B. Faust'
'Chin-Fa Lee'
'David A. Leigh'
'Christopher A. Muryn'
'Robin G. Pritchard'
'David Schultz'
'Simon J. Teat'
'Grigore A. Timco'
'Richard E. P. Winpenny'

_publ_section_title
;
 Synthesis, Structure, and Dynamic Properties of Hybrid Organic-Inorganic
 Rotaxanes
;
_journal_name_full 'Journal of the American Chemical Society'
_journal_page_first 15435
_journal_page_last 15444
_journal_paper_doi 10.1021/ja1074773
_journal_volume 132
_journal_year 2010
_chemical_compound_source 'synthesis as described'
_chemical_formula_moiety 'C122 H212 Cr8 F8 N1 O36'
_chemical_formula_sum 'C122 H212 Cr8 F8 N O36'
_chemical_formula_weight 2836.93
_chemical_name_systematic
;
 ?
;
_space_group_IT_number 14
_symmetry_cell_setting monoclinic
_symmetry_Int_Tables_number 14
_symmetry_space_group_name_Hall '-P 2yn'
_symmetry_space_group_name_H-M 'P 1 21/n 1'
_atom_sites_solution_hydrogens geom
_atom_sites_solution_primary direct
_atom_sites_solution_secondary difmap
_audit_conform_dict_location ftp://ftp.iucr.org/pub/cif_core.dic
_audit_conform_dict_name cif_core.dic
_audit_conform_dict_version 2.3
_audit_creation_date 2007-09-19T07:08:01-00:00
_audit_creation_method 'WinGX routine CIF_UPDATE'
_cell_angle_alpha 90
_cell_angle_beta 102.2540(10)
_cell_angle_gamma 90
_cell_formula_units_Z 4
_cell_length_a 16.8712(3)
_cell_length_b 27.5463(4)
_cell_length_c 36.4760(7)
_cell_measurement_reflns_used 17693
_cell_measurement_temperature 150(2)
_cell_measurement_theta_max 22
_cell_measurement_theta_min 2
_cell_measurement_wavelength 0.71073
_cell_volume 16565.6(5)
_computing_cell_refinement 'HKL Scalepack (Otwinowski & Minor 1997)'
_computing_data_collection 'Collect (Nonius BV, 1997-2000)'
_computing_data_reduction 'HKL Denzo and Scalepack (Otwinowski & Minor 1997)'
_computing_molecular_graphics 'Ortep-3 for Windows (Farrugia, 1997)'
_computing_publication_material 'WinGX publication routines (Farrugia, 1999)'
_computing_structure_refinement 'SHELXL-97 (Sheldrick, 1997)'
_computing_structure_solution 'SIR92 (Giacovazzo et al, 1993)'
_diffrn_ambient_temperature 150(2)
_diffrn_detector 'CCD plate'
_diffrn_detector_area_resol_mean 9
_diffrn_measured_fraction_theta_full 0.959
_diffrn_measured_fraction_theta_max 0.959
_diffrn_measurement_device '95mm CCD camera on \k-goniostat'
_diffrn_measurement_device_type KappaCCD
_diffrn_measurement_method 'CCD rotation images, thick slices'
_diffrn_orient_matrix_type 'by Nonius Collect from scalepack cell'
_diffrn_orient_matrix_UB_11 0.15031E-2
_diffrn_orient_matrix_UB_12 0.290386E-1
_diffrn_orient_matrix_UB_13 -0.162917E-1
_diffrn_orient_matrix_UB_21 0.264278E-1
_diffrn_orient_matrix_UB_22 0.192845E-1
_diffrn_orient_matrix_UB_23 0.22515E-1
_diffrn_orient_matrix_UB_31 0.545736E-1
_diffrn_orient_matrix_UB_32 -0.101385E-1
_diffrn_orient_matrix_UB_33 -0.38366E-2
_diffrn_radiation_monochromator graphite
_diffrn_radiation_probe x-ray
_diffrn_radiation_type MoK\a
_diffrn_radiation_wavelength 0.71073
_diffrn_reflns_av_R_equivalents 0.145
_diffrn_reflns_av_unetI/netI 0.1348
_diffrn_reflns_limit_h_max 17
_diffrn_reflns_limit_h_min 0
_diffrn_reflns_limit_k_max 27
_diffrn_reflns_limit_k_min 0
_diffrn_reflns_limit_l_max 37
_diffrn_reflns_limit_l_min -38
_diffrn_reflns_number 19488
_diffrn_reflns_theta_full 22
_diffrn_reflns_theta_max 22
_diffrn_reflns_theta_min 2.92
_diffrn_source 'Enraf Nonius FR590'
_exptl_absorpt_coefficient_mu 0.574
_exptl_absorpt_correction_T_max 0.9555
_exptl_absorpt_correction_T_min 0.8698
_exptl_absorpt_correction_type multi-scan
_exptl_absorpt_process_details
;
        multi-scan from symmetry-related measurements
 Sortav (Blessing 1995)
;
_exptl_crystal_colour green
_exptl_crystal_density_diffrn 1.137
_exptl_crystal_density_method 'not measured'
_exptl_crystal_description prism
_exptl_crystal_F_000 6012
_exptl_crystal_size_max 0.25
_exptl_crystal_size_mid 0.14
_exptl_crystal_size_min 0.08
_refine_diff_density_max 0.738
_refine_diff_density_min -0.505
_refine_diff_density_rms 0.091
_refine_ls_extinction_method none
_refine_ls_goodness_of_fit_ref 1.18
_refine_ls_hydrogen_treatment mixed
_refine_ls_matrix_type full
_refine_ls_number_parameters 1576
_refine_ls_number_reflns 19488
_refine_ls_number_restraints 112
_refine_ls_restrained_S_all 1.181
_refine_ls_R_factor_all 0.2508
_refine_ls_R_factor_gt 0.1074
_refine_ls_shift/su_max 0.025
_refine_ls_shift/su_mean 0
_refine_ls_structure_factor_coef Fsqd
_refine_ls_weighting_details 'calc w=1/[\s^2^(Fo^2^)+(0.0400P)^2^+85.0000P] where P=(Fo^2^+2Fc^2^)/3'
_refine_ls_weighting_scheme calc
_refine_ls_wR_factor_gt 0.2171
_refine_ls_wR_factor_ref 0.265
_reflns_number_gt 7233
_reflns_number_total 19488
_reflns_threshold_expression >2sigma(I)
_cod_data_source_file ja1074773_si_003.cif
_cod_data_source_block r
_cod_database_code 4103418

loop_
_symmetry_equiv_pos_as_xyz
'x, y, z'
'-x+1/2, y+1/2, -z+1/2'
'-x, -y, -z'
'x-1/2, -y-1/2, z-1/2'

loop_
_atom_site_label
_atom_site_type_symbol
_atom_site_fract_x
_atom_site_fract_y
_atom_site_fract_z
_atom_site_U_iso_or_equiv
_atom_site_adp_type
_atom_site_occupancy
_atom_site_symmetry_multiplicity
_atom_site_calc_flag
_atom_site_refinement_flags
C1 C 0.2034(6) 0.1048(4) 0.2614(3) 0.103(4) Uani 1 1 d .
C2 C 0.2881(6) 0.1094(5) 0.2520(4) 0.129(5) Uani 1 1 d .
C3 C 0.2893(7) 0.1572(6) 0.2302(3) 0.156(6) Uani 1 1 d .
H3A H 0.2479 0.1559 0.2069 0.233 Uiso 1 1 calc R
H3B H 0.3428 0.1617 0.2243 0.233 Uiso 1 1 calc R
H3C H 0.2777 0.1844 0.2456 0.233 Uiso 1 1 calc R
C4 C 0.2974(6) 0.0665(6) 0.2273(4) 0.187(7) Uani 1 1 d .
H4A H 0.2551 0.0677 0.2043 0.281 Uiso 1 1 calc R
H4B H 0.2923 0.0363 0.2409 0.281 Uiso 1 1 calc R
H4C H 0.3509 0.0677 0.2209 0.281 Uiso 1 1 calc R
C5 C 0.3560(6) 0.1104(5) 0.2883(3) 0.138(5) Uani 1 1 d .
H5A H 0.3498 0.1394 0.3029 0.207 Uiso 1 1 calc R
H5B H 0.4092 0.1109 0.2816 0.207 Uiso 1 1 calc R
H5C H 0.3516 0.0813 0.3033 0.207 Uiso 1 1 calc R
C6 C 0.0554(6) 0.0096(4) 0.2434(3) 0.098(4) Uani 1 1 d .
C7 C 0.0483(8) -0.0425(4) 0.2276(3) 0.123(5) Uani 1 1 d .
C8 C 0.0575(7) -0.0800(4) 0.2571(4) 0.148(6) Uani 1 1 d .
H8A H 0.0132 -0.077 0.2705 0.222 Uiso 1 1 calc R
H8B H 0.1096 -0.0756 0.2747 0.222 Uiso 1 1 calc R
H8C H 0.0559 -0.1122 0.2456 0.222 Uiso 1 1 calc R
C9 C 0.1157(10) -0.0481(5) 0.2079(5) 0.242(8) Uani 1 1 d .
H9A H 0.1092 -0.0247 0.1872 0.362 Uiso 1 1 calc R
H9B H 0.1154 -0.0811 0.1979 0.362 Uiso 1 1 calc R
H9C H 0.1674 -0.0421 0.2255 0.362 Uiso 1 1 calc R
C10 C -0.0337(10) -0.0488(5) 0.1997(4) 0.211(8) Uani 1 1 d .
H10A H -0.0779 -0.0469 0.2133 0.317 Uiso 1 1 calc R
H10B H -0.0351 -0.0806 0.1874 0.317 Uiso 1 1 calc R
H10C H -0.0402 -0.0231 0.1808 0.317 Uiso 1 1 calc R
C11 C -0.1385(7) 0.1510(5) 0.1975(3) 0.104(4) Uani 1 1 d .
C12 C -0.2288(6) 0.1352(5) 0.1817(3) 0.115(4) Uani 1 1 d .
C13 C -0.2296(7) 0.1183(5) 0.1408(3) 0.137(5) Uani 1 1 d .
H13A H -0.213 0.1453 0.1266 0.205 Uiso 1 1 calc R
H13B H -0.2845 0.1079 0.1287 0.205 Uiso 1 1 calc R
H13C H -0.1919 0.0912 0.1414 0.205 Uiso 1 1 calc R
C14 C -0.2838(6) 0.1792(5) 0.1798(4) 0.167(6) Uani 1 1 d .
H14A H -0.2669 0.2041 0.1639 0.251 Uiso 1 1 calc R
H14B H -0.28 0.1922 0.2051 0.251 Uiso 1 1 calc R
H14C H -0.3399 0.1696 0.1692 0.251 Uiso 1 1 calc R
C15 C -0.2549(7) 0.0947(5) 0.2038(3) 0.154(6) Uani 1 1 d .
H15A H -0.2559 0.1063 0.2292 0.232 Uiso 1 1 calc R
H15B H -0.2167 0.0676 0.2054 0.232 Uiso 1 1 calc R
H15C H -0.3093 0.0838 0.1915 0.232 Uiso 1 1 calc R
C16 C 0.0321(7) 0.1508(5) 0.1506(3) 0.123(5) Uani 1 1 d .
C17 C 0.0550(11) 0.1318(8) 0.1147(4) 0.237(9) Uani 1 1 d .
C18 C 0.1385(11) 0.1660(8) 0.1141(5) 0.276(11) Uani 1 1 d .
H18A H 0.1828 0.1561 0.1348 0.413 Uiso 1 1 calc R
H18B H 0.1259 0.2004 0.1171 0.413 Uiso 1 1 calc R
H18C H 0.1551 0.1614 0.0902 0.413 Uiso 1 1 calc R
C19 C 0.0007(12) 0.1518(7) 0.0851(4) 0.249(10) Uani 1 1 d .
H19A H -0.0112 0.1853 0.0912 0.373 Uiso 1 1 calc R
H19B H -0.0496 0.1328 0.0803 0.373 Uiso 1 1 calc R
H19C H 0.0241 0.1516 0.0627 0.373 Uiso 1 1 calc R
C20 C 0.0946(12) 0.0855(6) 0.1166(4) 0.251(9) Uani 1 1 d .
H20A H 0.1384 0.0842 0.139 0.376 Uiso 1 1 calc R
H20B H 0.1171 0.0809 0.0942 0.376 Uiso 1 1 calc R
H20C H 0.0552 0.0597 0.1178 0.376 Uiso 1 1 calc R
C21 C -0.1049(7) 0.3131(5) 0.1555(3) 0.104(4) Uani 1 1 d .
C22 C -0.1527(8) 0.3340(6) 0.1185(3) 0.130(5) Uani 1 1 d .
C23 C -0.1820(13) 0.2951(6) 0.0925(5) 0.349(13) Uani 1 1 d .
H23A H -0.1361 0.2755 0.0886 0.523 Uiso 1 1 calc R
H23B H -0.2105 0.3088 0.0685 0.523 Uiso 1 1 calc R
H23C H -0.2194 0.2746 0.1029 0.523 Uiso 1 1 calc R
C24 C -0.0978(10) 0.3676(6) 0.1045(4) 0.218(8) Uani 1 1 d .
H24A H -0.051 0.3495 0.0997 0.327 Uiso 1 1 calc R
H24B H -0.079 0.3927 0.1234 0.327 Uiso 1 1 calc R
H24C H -0.1267 0.3828 0.0813 0.327 Uiso 1 1 calc R
C25 C -0.2245(10) 0.3640(10) 0.1261(4) 0.344(15) Uani 1 1 d .
H25A H -0.2626 0.3425 0.1351 0.517 Uiso 1 1 calc R
H25B H -0.2522 0.3799 0.1028 0.517 Uiso 1 1 calc R
H25C H -0.2045 0.3887 0.1451 0.517 Uiso 1 1 calc R
C26 C 0.0956(6) 0.3128(4) 0.2113(3) 0.118(5) Uani 1 1 d D
C27 C 0.1732(7) 0.3334(4) 0.2036(3) 0.210(8) Uani 1 1 d D
C28 C 0.2419(7) 0.3042(6) 0.2173(5) 0.460(17) Uani 1 1 d D
H28A H 0.2444 0.2964 0.2437 0.691 Uiso 1 1 calc R
H28B H 0.2911 0.3218 0.215 0.691 Uiso 1 1 calc R
H28C H 0.238 0.2741 0.2027 0.691 Uiso 1 1 calc R
C29 C 0.1910(9) 0.3804(5) 0.2200(5) 0.644(19) Uani 1 1 d D
H29A H 0.1495 0.4035 0.2079 0.967 Uiso 1 1 calc R
H29B H 0.2443 0.391 0.2164 0.967 Uiso 1 1 calc R
H29C H 0.1915 0.3787 0.2468 0.967 Uiso 1 1 calc R
C30 C 0.1675(7) 0.3399(6) 0.1642(3) 0.250(9) Uani 1 1 d D
H30A H 0.1118 0.3486 0.1522 0.375 Uiso 1 1 calc R
H30B H 0.1825 0.3096 0.1533 0.375 Uiso 1 1 calc R
H30C H 0.2045 0.3658 0.1601 0.375 Uiso 1 1 calc R
C31 C -0.1921(5) 0.3429(4) 0.2746(4) 0.128(6) Uani 1 1 d .
C32 C -0.2853(7) 0.3369(5) 0.2668(5) 0.161(6) Uani 1 1 d .
C33 C -0.3143(7) 0.3818(5) 0.2408(5) 0.238(9) Uani 1 1 d .
H33A H -0.3018 0.4118 0.2553 0.357 Uiso 1 1 calc R
H33B H -0.3729 0.3796 0.231 0.357 Uiso 1 1 calc R
H33C H -0.2862 0.3819 0.2199 0.357 Uiso 1 1 calc R
C34 C -0.3092(8) 0.2909(6) 0.2396(5) 0.256(10) Uani 1 1 d .
H34A H -0.2928 0.261 0.2537 0.385 Uiso 1 1 calc R
H34B H -0.2815 0.2931 0.2186 0.385 Uiso 1 1 calc R
H34C H -0.368 0.2905 0.2299 0.385 Uiso 1 1 calc R
C35 C -0.3130(8) 0.3387(7) 0.3039(6) 0.274(10) Uani 1 1 d .
H35A H -0.2926 0.3684 0.3175 0.411 Uiso 1 1 calc R
H35B H -0.2919 0.3104 0.3191 0.411 Uiso 1 1 calc R
H35C H -0.3724 0.3385 0.2991 0.411 Uiso 1 1 calc R
C36 C -0.0585(6) 0.4369(4) 0.2552(4) 0.101(4) Uani 1 1 d .
C37 C -0.0650(9) 0.4900(5) 0.2400(4) 0.148(6) Uani 1 1 d .
C38 C 0.0102(10) 0.5066(6) 0.2375(8) 0.428(17) Uani 1 1 d .
H38A H 0.0388 0.4813 0.2265 0.642 Uiso 1 1 calc R
H38B H 0.0413 0.5148 0.2626 0.642 Uiso 1 1 calc R
H38C H 0.0044 0.5356 0.2216 0.642 Uiso 1 1 calc R
C39 C -0.1253(15) 0.5165(6) 0.2581(6) 0.333(12) Uani 1 1 d .
H39A H -0.1717 0.4953 0.2585 0.499 Uiso 1 1 calc R
H39B H -0.144 0.5458 0.2436 0.499 Uiso 1 1 calc R
H39C H -0.0992 0.5255 0.2838 0.499 Uiso 1 1 calc R
C40 C 0.1211(6) 0.3897(4) 0.3714(3) 0.085(3) Uani 1 1 d .
C41 C 0.2046(7) 0.4156(4) 0.3760(4) 0.117(5) Uani 1 1 d .
C42 C 0.2690(8) 0.3835(6) 0.3853(7) 0.320(16) Uani 1 1 d .
H42A H 0.3202 0.4014 0.3881 0.481 Uiso 1 1 calc R
H42B H 0.2654 0.3592 0.3655 0.481 Uiso 1 1 calc R
H42C H 0.267 0.3674 0.4091 0.481 Uiso 1 1 calc R
C43 C 0.2027(8) 0.4541(6) 0.4056(5) 0.235(9) Uani 1 1 d .
H43A H 0.1547 0.4746 0.3977 0.352 Uiso 1 1 calc R
H43B H 0.2517 0.4741 0.4088 0.352 Uiso 1 1 calc R
H43C H 0.2005 0.4384 0.4295 0.352 Uiso 1 1 calc R
C44 C 0.2087(10) 0.4461(8) 0.3430(5) 0.329(12) Uani 1 1 d .
H44A H 0.1595 0.4659 0.3364 0.493 Uiso 1 1 calc R
H44B H 0.213 0.4252 0.3218 0.493 Uiso 1 1 calc R
H44C H 0.2563 0.4673 0.3491 0.493 Uiso 1 1 calc R
C45 C -0.0805(7) 0.4178(4) 0.3912(4) 0.129(5) Uani 1 1 d .
C46 C -0.1226(9) 0.4551(6) 0.4099(4) 0.164(6) Uani 1 1 d .
C47 C -0.1592(11) 0.4933(6) 0.3826(5) 0.303(9) Uani 1 1 d .
H47A H -0.1943 0.4781 0.3608 0.455 Uiso 1 1 calc R
H47B H -0.116 0.5115 0.3745 0.455 Uiso 1 1 calc R
H47C H -0.1913 0.5156 0.3946 0.455 Uiso 1 1 calc R
C48 C -0.1835(12) 0.4275(7) 0.4249(7) 0.380(11) Uani 1 1 d .
H48A H -0.2211 0.4116 0.4041 0.57 Uiso 1 1 calc R
H48B H -0.2137 0.4496 0.4379 0.57 Uiso 1 1 calc R
H48C H -0.1563 0.4028 0.4424 0.57 Uiso 1 1 calc R
C49 C -0.0678(13) 0.4781(6) 0.4423(6) 0.294(12) Uani 1 1 d .
H49A H -0.0434 0.453 0.4603 0.441 Uiso 1 1 calc R
H49B H -0.0988 0.5007 0.4546 0.441 Uiso 1 1 calc R
H49C H -0.0249 0.4958 0.4336 0.441 Uiso 1 1 calc R
C50 C 0.1081(6) 0.3037(4) 0.4874(3) 0.085(4) Uani 1 1 d .
C51 C 0.1474(6) 0.3233(3) 0.5255(3) 0.087(3) Uani 1 1 d .
C52 C 0.1204(7) 0.2936(4) 0.5558(3) 0.123(5) Uani 1 1 d .
H52A H 0.1464 0.3063 0.5805 0.184 Uiso 1 1 calc R
H52B H 0.1361 0.2596 0.5538 0.184 Uiso 1 1 calc R
H52C H 0.0614 0.2958 0.5526 0.184 Uiso 1 1 calc R
C53 C 0.1256(7) 0.3770(4) 0.5278(3) 0.129(5) Uani 1 1 d .
H53A H 0.1511 0.3898 0.5525 0.193 Uiso 1 1 calc R
H53B H 0.0666 0.3805 0.5238 0.193 Uiso 1 1 calc R
H53C H 0.1451 0.3952 0.5083 0.193 Uiso 1 1 calc R
C54 C 0.2382(7) 0.3188(4) 0.5281(3) 0.132(5) Uani 1 1 d .
H54A H 0.2674 0.3308 0.5525 0.198 Uiso 1 1 calc R
H54B H 0.2536 0.338 0.5081 0.198 Uiso 1 1 calc R
H54C H 0.2521 0.2847 0.5252 0.198 Uiso 1 1 calc R
C55 C -0.0869(6) 0.2570(5) 0.4343(3) 0.095(4) Uani 1 1 d .
C56 C -0.1698(6) 0.2458(5) 0.4426(3) 0.114(4) Uani 1 1 d .
C57 C -0.1688(7) 0.2718(6) 0.4804(4) 0.195(8) Uani 1 1 d .
H57A H -0.2217 0.2679 0.4871 0.293 Uiso 1 1 calc R
H57B H -0.1575 0.3064 0.4779 0.293 Uiso 1 1 calc R
H57C H -0.1265 0.2574 0.5 0.293 Uiso 1 1 calc R
C58 C -0.1880(7) 0.1926(5) 0.4452(5) 0.184(7) Uani 1 1 d .
H58A H -0.189 0.177 0.421 0.276 Uiso 1 1 calc R
H58B H -0.2409 0.1886 0.4519 0.276 Uiso 1 1 calc R
H58C H -0.1459 0.1775 0.4645 0.276 Uiso 1 1 calc R
C59 C -0.2319(7) 0.2728(5) 0.4133(4) 0.161(6) Uani 1 1 d .
H59A H -0.2353 0.2577 0.3887 0.241 Uiso 1 1 calc R
H59B H -0.2153 0.3068 0.4122 0.241 Uiso 1 1 calc R
H59C H -0.285 0.2713 0.42 0.241 Uiso 1 1 calc R
C60 C 0.0739(6) 0.1196(4) 0.4779(3) 0.083(3) Uani 1 1 d .
C61 C 0.0688(7) 0.0935(4) 0.5140(3) 0.094(4) Uani 1 1 d .
C62 C 0.1246(10) 0.0534(5) 0.5211(4) 0.212(7) Uani 1 1 d .
H62A H 0.1142 0.0314 0.4995 0.318 Uiso 1 1 calc R
H62B H 0.1174 0.036 0.5436 0.318 Uiso 1 1 calc R
H62C H 0.1803 0.0657 0.525 0.318 Uiso 1 1 calc R
C63 C -0.0178(8) 0.0746(6) 0.5095(3) 0.187(7) Uani 1 1 d .
H63A H -0.0557 0.1021 0.5056 0.28 Uiso 1 1 calc R
H63B H -0.023 0.0569 0.5322 0.28 Uiso 1 1 calc R
H63C H -0.0303 0.0528 0.4878 0.28 Uiso 1 1 calc R
C64 C 0.0817(9) 0.1293(4) 0.5471(3) 0.178(7) Uani 1 1 d .
H64A H 0.0412 0.1553 0.5417 0.267 Uiso 1 1 calc R
H64B H 0.1362 0.1433 0.5509 0.267 Uiso 1 1 calc R
H64C H 0.0759 0.1122 0.57 0.267 Uiso 1 1 calc R
C65 C 0.2313(6) 0.1696(4) 0.4326(3) 0.087(4) Uani 1 1 d .
C66 C 0.3229(6) 0.1729(5) 0.4445(4) 0.125(5) Uani 1 1 d .
C67 C 0.3559(7) 0.1444(6) 0.4778(4) 0.210(8) Uani 1 1 d .
H67A H 0.4151 0.1473 0.4838 0.315 Uiso 1 1 calc R
H67B H 0.3408 0.1102 0.473 0.315 Uiso 1 1 calc R
H67C H 0.3339 0.1563 0.4989 0.315 Uiso 1 1 calc R
C68 C 0.3525(7) 0.1511(5) 0.4111(4) 0.175(7) Uani 1 1 d .
H68A H 0.3313 0.1704 0.3885 0.263 Uiso 1 1 calc R
H68B H 0.3332 0.1176 0.4071 0.263 Uiso 1 1 calc R
H68C H 0.4119 0.1515 0.4163 0.263 Uiso 1 1 calc R
C69 C 0.3499(6) 0.2253(5) 0.4450(4) 0.162(6) Uani 1 1 d .
H69A H 0.3216 0.2415 0.4221 0.243 Uiso 1 1 calc R
H69B H 0.4085 0.2266 0.4466 0.243 Uiso 1 1 calc R
H69C H 0.337 0.2417 0.4669 0.243 Uiso 1 1 calc R
C70 C -0.0286(6) 0.0447(4) 0.3499(3) 0.080(3) Uani 1 1 d .
C71 C -0.1068(6) 0.0171(4) 0.3478(3) 0.100(4) Uani 1 1 d .
C72 C -0.1625(7) 0.0386(5) 0.3702(4) 0.193(7) Uani 1 1 d .
H72A H -0.1804 0.0707 0.3602 0.289 Uiso 1 1 calc R
H72B H -0.1339 0.0418 0.3965 0.289 Uiso 1 1 calc R
H72C H -0.2098 0.0174 0.3687 0.289 Uiso 1 1 calc R
C73 C -0.1451(9) 0.0122(7) 0.3086(4) 0.234(9) Uani 1 1 d .
H73A H -0.1615 0.0443 0.2981 0.351 Uiso 1 1 calc R
H73B H -0.193 -0.0086 0.3061 0.351 Uiso 1 1 calc R
H73C H -0.1068 -0.0023 0.295 0.351 Uiso 1 1 calc R
C74 C -0.0844(9) -0.0329(5) 0.3628(5) 0.226(8) Uani 1 1 d .
H74A H -0.1338 -0.0521 0.3615 0.34 Uiso 1 1 calc R
H74B H -0.0549 -0.0306 0.389 0.34 Uiso 1 1 calc R
H74C H -0.0499 -0.0485 0.3478 0.34 Uiso 1 1 calc R
C75 C 0.1850(6) 0.0209(4) 0.3821(3) 0.099(4) Uani 1 1 d .
C76 C 0.2363(8) -0.0205(4) 0.4019(4) 0.145(5) Uani 1 1 d .
C77 C 0.2739(10) -0.0101(5) 0.4406(4) 0.231(8) Uani 1 1 d .
H77A H 0.287 0.0245 0.4433 0.347 Uiso 1 1 calc R
H77B H 0.3237 -0.0292 0.4479 0.347 Uiso 1 1 calc R
H77C H 0.2364 -0.0187 0.4567 0.347 Uiso 1 1 calc R
C78 C 0.2045(12) -0.0650(5) 0.3890(7) 0.337(15) Uani 1 1 d .
H78A H 0.1825 -0.0632 0.3619 0.506 Uiso 1 1 calc R
H78B H 0.1612 -0.0738 0.4019 0.506 Uiso 1 1 calc R
H78C H 0.2474 -0.0896 0.3941 0.506 Uiso 1 1 calc R
C79 C 0.3094(13) -0.0255(7) 0.3840(6) 0.310(12) Uani 1 1 d .
H79A H 0.3448 0.0028 0.3904 0.465 Uiso 1 1 calc R
H79B H 0.2911 -0.0275 0.3567 0.465 Uiso 1 1 calc R
H79C H 0.3394 -0.055 0.3933 0.465 Uiso 1 1 calc R
C80 C 0.5429(6) 0.2499(4) 0.4027(3) 0.117(5) Uani 1 1 d D
C81 C 0.5679(6) 0.2058(4) 0.4251(3) 0.109(4) Uani 1 1 d D
C82 C 0.5721(6) 0.1603(4) 0.4100(4) 0.125(5) Uani 1 1 d .
H82 H 0.5607 0.154 0.3838 0.15 Uiso 1 1 calc R
C83 C 0.5952(6) 0.1237(3) 0.4377(3) 0.128(5) Uani 1 1 d D
C84 C 0.6102(7) 0.1368(6) 0.4764(4) 0.156(6) Uani 1 1 d .
H84 H 0.6272 0.1119 0.4944 0.187 Uiso 1 1 calc R
C85 C 0.6019(6) 0.1817(5) 0.4890(3) 0.132(5) Uani 1 1 d D
C86 C 0.5826(6) 0.2187(5) 0.4651(4) 0.120(5) Uani 1 1 d .
H86 H 0.5785 0.2511 0.4733 0.144 Uiso 1 1 calc R
C87 C 0.6173(6) 0.1873(4) 0.5319(3) 0.180(7) Uani 1 1 d D
C88 C 0.7057(6) 0.1924(6) 0.5475(4) 0.408(19) Uani 1 1 d D
H88A H 0.7349 0.1663 0.5377 0.611 Uiso 1 1 calc R
H88B H 0.7161 0.1902 0.575 0.611 Uiso 1 1 calc R
H88C H 0.7244 0.2239 0.5402 0.611 Uiso 1 1 calc R
C89 C 0.5732(9) 0.2297(4) 0.5427(3) 0.373(15) Uani 1 1 d D
H89A H 0.5157 0.2273 0.5307 0.56 Uiso 1 1 calc R
H89B H 0.5959 0.2596 0.5347 0.56 Uiso 1 1 calc R
H89C H 0.579 0.2302 0.57 0.56 Uiso 1 1 calc R
C90 C 0.6070(6) 0.0711(4) 0.4248(3) 0.157(5) Uani 1 1 d D
C91 C 0.6941(6) 0.0554(5) 0.4392(4) 0.303(12) Uani 1 1 d D
H91A H 0.7067 0.0561 0.4667 0.454 Uiso 1 1 calc R
H91B H 0.7305 0.0775 0.4297 0.454 Uiso 1 1 calc R
H91C H 0.7015 0.0223 0.4306 0.454 Uiso 1 1 calc R
C92 C 0.5864(11) 0.0668(5) 0.3836(3) 0.338(16) Uani 1 1 d D
H92A H 0.5303 0.0773 0.3743 0.507 Uiso 1 1 calc R
H92B H 0.5923 0.0329 0.3765 0.507 Uiso 1 1 calc R
H92C H 0.623 0.0873 0.3728 0.507 Uiso 1 1 calc R
C93 C 0.5549(7) 0.0363(4) 0.4416(4) 0.239(9) Uani 1 1 d D
H93A H 0.5644 0.0415 0.4688 0.359 Uiso 1 1 calc R
H93B H 0.5691 0.0028 0.4366 0.359 Uiso 1 1 calc R
H93C H 0.4976 0.0421 0.4304 0.359 Uiso 1 1 calc R
C94 C 0.4849(6) 0.2782(4) 0.3371(3) 0.121(4) Uani 1 1 d .
H94A H 0.5178 0.3079 0.3435 0.145 Uiso 1 1 calc R
H94B H 0.4907 0.2671 0.312 0.145 Uiso 1 1 calc R
C95 C 0.3968(7) 0.2892(5) 0.3365(4) 0.170(6) Uani 1 1 d .
H95A H 0.3936 0.3004 0.3619 0.204 Uiso 1 1 calc R
H95B H 0.381 0.3171 0.3193 0.204 Uiso 1 1 calc R
C96 C 0.3366(7) 0.2525(4) 0.3259(4) 0.135(5) Uani 1 1 d .
H96A H 0.3553 0.2239 0.3418 0.162 Uiso 1 1 calc R
H96B H 0.3381 0.243 0.2998 0.162 Uiso 1 1 calc R
C97 C 0.2496(6) 0.2600(4) 0.3269(3) 0.117(4) Uani 1 1 d .
H97A H 0.2488 0.2683 0.3533 0.141 Uiso 1 1 calc R
H97B H 0.2325 0.2897 0.3121 0.141 Uiso 1 1 calc R
C98 C 0.1871(6) 0.2263(5) 0.3157(4) 0.135(5) Uani 1 1 d .
H98A H 0.204 0.1954 0.329 0.162 Uiso 1 1 calc R
H98B H 0.1823 0.22 0.2885 0.162 Uiso 1 1 calc R
C99 C 0.1072(6) 0.2384(4) 0.3215(3) 0.092(4) Uani 1 1 d .
H99A H 0.1131 0.245 0.3486 0.11 Uiso 1 1 calc R
H99B H 0.0915 0.2695 0.3083 0.11 Uiso 1 1 calc R
C100 C -0.0393(5) 0.2165(4) 0.3189(2) 0.083(3) Uani 1 1 d .
H10D H -0.0313 0.2193 0.3465 0.099 Uiso 1 1 calc R
H10E H -0.0552 0.2492 0.3086 0.099 Uiso 1 1 calc R
C101 C -0.1078(7) 0.1865(5) 0.3071(4) 0.148(6) Uani 1 1 d .
H10F H -0.1207 0.1869 0.2794 0.177 Uiso 1 1 calc R
H10G H -0.0908 0.1529 0.3148 0.177 Uiso 1 1 calc R
C102 C -0.1798(6) 0.1949(4) 0.3186(3) 0.105(4) Uani 1 1 d .
H10H H -0.1914 0.23 0.3149 0.126 Uiso 1 1 calc R
H10I H -0.1684 0.1892 0.346 0.126 Uiso 1 1 calc R
C103 C -0.2571(7) 0.1691(5) 0.3028(3) 0.140(5) Uani 1 1 d .
H10J H -0.2693 0.1748 0.2754 0.168 Uiso 1 1 calc R
H10K H -0.2462 0.1339 0.3065 0.168 Uiso 1 1 calc R
C104 C -0.3323(6) 0.1795(5) 0.3162(3) 0.116(4) Uani 1 1 d .
H10L H -0.3448 0.2143 0.3114 0.139 Uiso 1 1 calc R
H10M H -0.3198 0.175 0.3437 0.139 Uiso 1 1 calc R
C105 C -0.4098(7) 0.1513(5) 0.3006(4) 0.136(5) Uani 1 1 d .
H10N H -0.4536 0.1642 0.3121 0.163 Uiso 1 1 calc R
H10O H -0.4011 0.1169 0.3084 0.163 Uiso 1 1 calc R
C106 C -0.4723(7) 0.1939(5) 0.2458(3) 0.188(8) Uani 1 1 d D
C107 C -0.4984(6) 0.1923(4) 0.2038(3) 0.106(4) Uani 1 1 d D
C108 C -0.5099(7) 0.2358(5) 0.1882(3) 0.118(5) Uani 1 1 d .
H108 H -0.5003 0.2634 0.2042 0.141 Uiso 1 1 calc R
C109 C -0.5372(6) 0.2442(4) 0.1467(3) 0.134(5) Uani 1 1 d D
C110 C -0.5569(7) 0.1964(7) 0.1300(4) 0.169(7) Uani 1 1 d .
H110 H -0.584 0.1981 0.1044 0.203 Uiso 1 1 calc R
C111 C -0.5457(7) 0.1514(4) 0.1424(4) 0.214(8) Uani 1 1 d D
C112 C -0.5174(8) 0.1492(5) 0.1831(4) 0.159(6) Uani 1 1 d .
H112 H -0.5118 0.1187 0.1955 0.191 Uiso 1 1 calc R
C113 C -0.5708(7) 0.1051(4) 0.1177(3) 0.49(2) Uani 1 1 d D
C114 C -0.5426(9) 0.1119(6) 0.0823(3) 0.496(16) Uani 1 1 d D
H11A H -0.4884 0.1265 0.0878 0.744 Uiso 1 1 calc R
H11B H -0.5802 0.1335 0.0656 0.744 Uiso 1 1 calc R
H11C H -0.5406 0.0805 0.0701 0.744 Uiso 1 1 calc R
C115 C -0.6605(5) 0.1033(6) 0.1119(4) 0.299(13) Uani 1 1 d D
H11D H -0.6767 0.1117 0.1353 0.448 Uiso 1 1 calc R
H11E H -0.6795 0.0704 0.1042 0.448 Uiso 1 1 calc R
H11F H -0.6845 0.1264 0.0923 0.448 Uiso 1 1 calc R
C116 C -0.5386(6) 0.2972(4) 0.1319(3) 0.187(7) Uani 1 1 d D
C117 C -0.5761(8) 0.2956(6) 0.0906(3) 0.296(12) Uani 1 1 d D
H11G H -0.5777 0.3285 0.0801 0.445 Uiso 1 1 calc R
H11H H -0.6314 0.2828 0.0869 0.445 Uiso 1 1 calc R
H11I H -0.5436 0.2746 0.0778 0.445 Uiso 1 1 calc R
C118 C -0.4524(7) 0.3135(5) 0.1372(4) 0.246(10) Uani 1 1 d D
H11J H -0.4508 0.347 0.1283 0.369 Uiso 1 1 calc R
H11K H -0.4234 0.2923 0.1229 0.369 Uiso 1 1 calc R
H11L H -0.4263 0.3119 0.1639 0.369 Uiso 1 1 calc R
C119 C -0.1092(12) 0.4848(5) 0.2011(5) 0.257(11) Uani 1 1 d .
H11M H -0.0751 0.4676 0.1867 0.385 Uiso 1 1 calc R
H11N H -0.123 0.517 0.1902 0.385 Uiso 1 1 calc R
H11O H -0.159 0.4662 0.2004 0.385 Uiso 1 1 calc R
C120 C 0.5871(8) 0.1432(4) 0.5497(3) 0.239(10) Uani 1 1 d D
H12A H 0.5283 0.1401 0.5407 0.358 Uiso 1 1 calc R
H12B H 0.5994 0.1469 0.5771 0.358 Uiso 1 1 calc R
H12C H 0.614 0.114 0.5429 0.358 Uiso 1 1 calc R
C121 C -0.5313(8) 0.0641(4) 0.1408(4) 0.347(13) Uani 1 1 d D
H12D H -0.5555 0.0603 0.1628 0.521 Uiso 1 1 calc R
H12E H -0.4732 0.0707 0.149 0.521 Uiso 1 1 calc R
H12F H -0.539 0.0342 0.1259 0.521 Uiso 1 1 calc R
C122 C -0.5872(10) 0.3263(5) 0.1531(5) 0.580(17) Uani 1 1 d D
H12G H -0.5919 0.3596 0.1435 0.87 Uiso 1 1 calc R
H12H H -0.5605 0.3265 0.1797 0.87 Uiso 1 1 calc R
H12I H -0.6414 0.312 0.1501 0.87 Uiso 1 1 calc R
Cr1 Cr 0.10660(9) 0.06808(6) 0.31316(4) 0.0744(5) Uani 1 1 d .
Cr2 Cr 0.09261(9) 0.10552(6) 0.39988(4) 0.0769(5) Uani 1 1 d .
Cr3 Cr 0.07827(9) 0.21450(6) 0.44071(4) 0.0718(5) Uani 1 1 d .
Cr4 Cr 0.02065(10) 0.32790(6) 0.40963(5) 0.0866(6) Uani 1 1 d .
Cr5 Cr -0.04221(10) 0.37661(7) 0.32338(5) 0.1000(6) Uani 1 1 d .
Cr6 Cr -0.05203(12) 0.33334(7) 0.23601(5) 0.1070(7) Uani 1 1 d .
Cr7 Cr -0.01742(10) 0.22760(7) 0.19527(5) 0.1000(6) Uani 1 1 d .
Cr8 Cr 0.02567(9) 0.11218(7) 0.22703(4) 0.0838(6) Uani 1 1 d .
F1 F 0.1128(3) 0.11944(18) 0.35098(13) 0.0779(16) Uani 1 1 d .
F2 F 0.0468(3) 0.16976(16) 0.40018(12) 0.0695(15) Uani 1 1 d .
F3 F 0.0710(3) 0.26602(17) 0.40512(12) 0.0708(15) Uani 1 1 d .
F4 F -0.0313(3) 0.32335(18) 0.35750(13) 0.0807(17) Uani 1 1 d .
F5 F -0.0040(3) 0.33527(18) 0.28838(13) 0.0796(16) Uani 1 1 d .
F6 F -0.0486(3) 0.26426(18) 0.23535(13) 0.0816(17) Uani 1 1 d .
F7 F 0.0359(3) 0.1831(2) 0.23252(13) 0.0868(17) Uani 1 1 d .
F8 F 0.0292(3) 0.11004(18) 0.27985(13) 0.0791(16) Uani 1 1 d .
N1 N 0.0414(5) 0.2067(3) 0.3110(3) 0.118(3) Uani 1 1 d .
H1A H 0.0578 0.1772 0.3218 0.141 Uiso 1 1 calc R
H1B H 0.0339 0.2025 0.2855 0.141 Uiso 1 1 calc R
O1 O 0.1434(4) 0.1077(3) 0.23394(17) 0.098(3) Uani 1 1 d .
O2 O 0.1980(3) 0.0979(3) 0.29573(19) 0.100(2) Uani 1 1 d .
O3 O 0.0156(4) 0.0417(3) 0.22302(19) 0.107(3) Uani 1 1 d .
O4 O 0.0999(4) 0.0163(3) 0.27507(19) 0.096(2) Uani 1 1 d .
O5 O -0.0956(4) 0.1182(3) 0.21625(19) 0.099(2) Uani 1 1 d .
O6 O -0.1178(4) 0.1916(3) 0.1877(2) 0.107(3) Uani 1 1 d .
O7 O 0.0232(4) 0.1159(3) 0.1725(2) 0.114(3) Uani 1 1 d .
O8 O 0.0193(6) 0.1931(4) 0.1564(2) 0.165(4) Uani 1 1 d .
O9 O -0.0731(5) 0.2725(3) 0.15609(19) 0.136(3) Uani 1 1 d .
O10 O -0.1036(7) 0.3359(3) 0.1840(2) 0.193(5) Uani 1 1 d .
O11 O 0.0834(4) 0.2683(3) 0.2022(2) 0.139(3) Uani 1 1 d .
O12 O 0.0523(5) 0.3371(4) 0.2250(2) 0.159(4) Uani 1 1 d .
O13 O -0.1597(4) 0.3316(3) 0.2481(2) 0.130(3) Uani 1 1 d .
O14 O -0.1529(4) 0.3582(4) 0.3033(2) 0.155(4) Uani 1 1 d .
O15 O -0.0547(8) 0.4040(3) 0.2353(2) 0.194(6) Uani 1 1 d .
O16 O -0.0554(5) 0.4314(3) 0.2887(2) 0.125(3) Uani 1 1 d .
O17 O 0.0676(4) 0.3986(3) 0.34278(19) 0.101(3) Uani 1 1 d .
O18 O 0.1146(4) 0.3609(2) 0.3974(2) 0.095(2) Uani 1 1 d .
O19 O -0.0825(5) 0.4169(3) 0.3581(2) 0.143(3) Uani 1 1 d .
O20 O -0.0341(5) 0.3888(3) 0.4135(2) 0.117(3) Uani 1 1 d .
O21 O 0.0733(5) 0.3336(3) 0.46235(19) 0.115(3) Uani 1 1 d .
O22 O 0.1098(4) 0.2594(2) 0.48216(18) 0.097(2) Uani 1 1 d .
O23 O -0.0724(4) 0.2972(3) 0.4220(2) 0.114(3) Uani 1 1 d .
O24 O -0.0364(4) 0.2219(2) 0.44222(17) 0.081(2) Uani 1 1 d .
O25 O 0.0853(4) 0.1634(2) 0.47787(17) 0.081(2) Uani 1 1 d .
O26 O 0.0699(4) 0.0921(2) 0.44948(19) 0.097(2) Uani 1 1 d .
O27 O 0.1918(4) 0.2072(2) 0.43917(19) 0.090(2) Uani 1 1 d .
O28 O 0.2014(4) 0.1293(3) 0.42294(19) 0.089(2) Uani 1 1 d .
O29 O -0.0154(4) 0.0781(2) 0.37630(19) 0.089(2) Uani 1 1 d .
O30 O 0.0156(4) 0.0366(2) 0.32846(18) 0.093(2) Uani 1 1 d .
O31 O 0.1408(5) 0.0412(2) 0.40200(18) 0.098(2) Uani 1 1 d .
O32 O 0.1845(4) 0.0286(3) 0.34861(19) 0.102(3) Uani 1 1 d .
O33 O 0.5152(4) 0.2385(3) 0.3662(2) 0.112(3) Uani 1 1 d D
O34 O 0.5420(5) 0.2916(3) 0.4131(2) 0.135(3) Uani 1 1 d D
O35 O -0.4380(5) 0.1531(4) 0.2581(2) 0.183(5) Uani 1 1 d D
O36 O -0.4848(8) 0.2264(4) 0.2660(3) 0.255(7) Uani 1 1 d D

loop_
_atom_site_aniso_label
_atom_site_aniso_U_11
_atom_site_aniso_U_22
_atom_site_aniso_U_33
_atom_site_aniso_U_23
_atom_site_aniso_U_13
_atom_site_aniso_U_12
C1 0.102(8) 0.102(9) 0.118(9) -0.017(8) 0.053(7) 0.014(7)
C2 0.074(7) 0.194(14) 0.141(10) -0.004(10) 0.071(7) 0.013(8)
C3 0.108(9) 0.263(18) 0.106(10) -0.002(11) 0.045(8) -0.040(11)
C4 0.096(8) 0.312(18) 0.168(11) -0.116(13) 0.059(8) 0.048(11)
C5 0.104(9) 0.168(12) 0.145(11) -0.002(10) 0.033(8) 0.037(9)
C6 0.085(7) 0.108(9) 0.101(9) -0.007(8) 0.023(7) 0.031(7)
C7 0.185(12) 0.086(9) 0.089(9) -0.009(8) 0.007(9) 0.043(9)
C8 0.131(10) 0.106(10) 0.200(15) -0.048(11) 0.022(10) 0.009(9)
C9 0.330(16) 0.153(13) 0.315(17) -0.096(13) 0.233(14) 0.024(13)
C10 0.276(19) 0.172(15) 0.139(13) -0.028(12) -0.059(14) 0.030(14)
C11 0.097(8) 0.155(12) 0.064(7) 0.002(8) 0.027(6) 0.015(9)
C12 0.075(7) 0.164(12) 0.107(9) -0.015(9) 0.024(7) 0.012(8)
C13 0.105(9) 0.195(14) 0.102(10) -0.017(10) 0.006(8) -0.032(9)
C14 0.074(7) 0.171(13) 0.270(17) 0.043(12) 0.065(9) 0.044(9)
C15 0.127(10) 0.209(15) 0.126(11) 0.036(11) 0.024(9) -0.029(10)
C16 0.136(10) 0.178(14) 0.061(8) 0.015(9) 0.032(7) 0.041(10)
C17 0.285(16) 0.37(2) 0.070(10) 0.062(12) 0.061(11) 0.215(16)
C18 0.290(18) 0.37(3) 0.221(16) 0.046(17) 0.187(14) 0.10(2)
C19 0.39(3) 0.26(2) 0.115(13) -0.047(14) 0.075(15) 0.05(2)
C20 0.45(2) 0.219(18) 0.123(11) 0.014(12) 0.157(14) 0.130(19)
C21 0.121(9) 0.118(10) 0.075(8) 0.017(8) 0.026(7) -0.018(8)
C22 0.133(10) 0.202(14) 0.044(7) 0.035(9) -0.006(7) 0.015(10)
C23 0.55(3) 0.124(13) 0.210(16) 0.046(12) -0.275(18) -0.047(17)
C24 0.273(19) 0.225(17) 0.138(13) 0.082(12) 0.002(13) -0.086(15)
C25 0.206(15) 0.70(5) 0.116(13) 0.02(2) 0.014(12) 0.23(2)
C26 0.091(8) 0.204(13) 0.052(7) 0.063(8) 0.001(6) -0.053(9)
C27 0.097(9) 0.33(2) 0.207(15) 0.099(15) 0.048(10) -0.090(12)
C28 0.085(11) 0.58(3) 0.73(4) 0.48(3) 0.122(17) 0.085(17)
C29 0.50(2) 1.19(5) 0.30(2) -0.31(3) 0.220(19) -0.73(3)
C30 0.163(12) 0.47(3) 0.125(11) 0.126(14) 0.046(10) -0.117(15)
C31 0.028(6) 0.087(8) 0.268(16) 0.081(10) 0.029(8) 0.012(6)
C32 0.067(8) 0.129(11) 0.259(17) 0.092(12) -0.029(9) 0.008(8)
C33 0.062(8) 0.240(16) 0.41(2) 0.206(16) 0.038(11) 0.039(10)
C34 0.124(12) 0.25(2) 0.34(2) 0.139(18) -0.081(14) -0.050(13)
C35 0.085(9) 0.37(2) 0.39(2) 0.21(2) 0.112(12) 0.081(12)
C36 0.084(7) 0.094(9) 0.120(10) 0.023(9) 0.010(7) 0.009(7)
C37 0.203(14) 0.083(10) 0.113(11) 0.012(9) -0.068(10) -0.017(10)
C38 0.177(14) 0.194(14) 0.79(5) 0.29(2) -0.19(2) -0.137(12)
C39 0.63(3) 0.130(14) 0.32(2) 0.099(14) 0.28(2) 0.159(19)
C40 0.090(7) 0.077(8) 0.096(8) -0.003(7) 0.037(6) 0.003(6)
C41 0.088(8) 0.088(9) 0.179(12) -0.026(9) 0.035(8) -0.025(7)
C42 0.067(9) 0.134(14) 0.75(5) 0.00(2) 0.066(17) 0.021(10)
C43 0.146(12) 0.226(18) 0.35(2) -0.073(18) 0.080(14) -0.100(13)
C44 0.205(15) 0.54(3) 0.218(17) 0.20(2) 0.004(14) -0.182(19)
C45 0.147(9) 0.082(9) 0.198(12) 0.025(9) 0.124(9) 0.046(7)
C46 0.205(13) 0.183(15) 0.129(11) 0.061(11) 0.093(10) 0.072(12)
C47 0.49(2) 0.245(16) 0.216(16) 0.125(13) 0.176(16) 0.284(16)
C48 0.50(2) 0.201(18) 0.58(3) 0.093(19) 0.45(2) 0.184(17)
C49 0.41(3) 0.184(17) 0.29(3) -0.041(17) 0.07(2) 0.163(18)
C50 0.086(7) 0.111(9) 0.061(7) -0.026(7) 0.022(6) -0.013(7)
C51 0.118(8) 0.057(7) 0.083(8) -0.023(6) 0.013(7) 0.003(6)
C52 0.189(12) 0.108(10) 0.067(8) -0.001(7) 0.020(8) 0.000(9)
C53 0.190(12) 0.079(9) 0.109(10) -0.030(8) 0.015(9) -0.002(8)
C54 0.110(9) 0.148(11) 0.122(10) -0.045(9) -0.009(8) 0.008(9)
C55 0.058(6) 0.153(11) 0.079(7) -0.031(8) 0.024(6) 0.002(7)
C56 0.060(7) 0.172(12) 0.116(9) 0.037(9) 0.031(6) 0.012(8)
C57 0.140(10) 0.33(2) 0.144(12) -0.023(14) 0.092(9) 0.003(13)
C58 0.098(9) 0.149(13) 0.32(2) 0.056(13) 0.080(11) -0.021(9)
C59 0.092(8) 0.184(14) 0.215(15) 0.035(12) 0.053(9) 0.014(9)
C60 0.100(7) 0.079(8) 0.071(7) 0.001(7) 0.022(6) -0.003(7)
C61 0.151(9) 0.082(8) 0.056(7) 0.012(6) 0.034(7) -0.021(7)
C62 0.310(18) 0.211(15) 0.138(11) 0.117(11) 0.101(11) 0.132(14)
C63 0.217(14) 0.247(17) 0.114(10) 0.046(11) 0.074(10) -0.074(14)
C64 0.344(19) 0.115(11) 0.092(9) -0.024(9) 0.083(11) -0.072(12)
C65 0.070(7) 0.093(8) 0.105(8) 0.024(7) 0.035(6) -0.012(7)
C66 0.053(6) 0.141(11) 0.194(12) -0.001(10) 0.058(7) -0.015(7)
C67 0.090(9) 0.264(18) 0.231(16) 0.134(14) -0.066(10) 0.007(11)
C68 0.086(8) 0.168(14) 0.284(19) -0.018(14) 0.067(11) -0.010(9)
C69 0.054(7) 0.136(12) 0.298(18) -0.013(12) 0.040(9) -0.022(8)
C70 0.099(8) 0.061(7) 0.078(8) 0.012(6) 0.015(6) -0.007(6)
C71 0.099(8) 0.125(10) 0.085(8) -0.019(7) 0.036(7) -0.032(8)
C72 0.121(9) 0.236(16) 0.246(16) -0.111(13) 0.094(10) -0.088(10)
C73 0.191(13) 0.38(2) 0.137(13) -0.065(15) 0.043(11) -0.150(15)
C74 0.182(13) 0.173(14) 0.34(2) 0.127(15) 0.103(14) -0.014(12)
C75 0.097(8) 0.100(9) 0.091(9) -0.025(8) -0.001(7) 0.032(7)
C76 0.165(11) 0.092(9) 0.162(13) 0.013(9) -0.003(10) 0.101(9)
C77 0.344(19) 0.211(15) 0.085(10) -0.040(10) -0.075(12) 0.177(14)
C78 0.33(2) 0.082(12) 0.48(3) 0.074(17) -0.19(2) -0.009(15)
C79 0.35(2) 0.28(2) 0.26(2) 0.028(18) -0.01(2) 0.233(19)
C80 0.077(7) 0.168(11) 0.110(9) -0.097(9) 0.026(7) -0.002(8)
C81 0.052(6) 0.168(12) 0.105(9) 0.037(9) 0.012(6) 0.016(8)
C82 0.080(8) 0.118(10) 0.176(13) 0.041(10) 0.025(8) 0.029(8)
C83 0.088(8) 0.114(10) 0.195(13) 0.034(10) 0.062(9) 0.009(8)
C84 0.125(10) 0.242(18) 0.109(10) 0.016(12) 0.045(9) 0.037(11)
C85 0.092(9) 0.169(14) 0.139(12) 0.010(11) 0.032(8) 0.029(10)
C86 0.060(7) 0.166(13) 0.128(11) 0.023(10) 0.008(7) 0.014(8)
C87 0.204(15) 0.242(18) 0.094(11) 0.008(12) 0.033(10) 0.070(14)
C88 0.155(13) 0.89(6) 0.136(15) 0.05(2) -0.059(12) -0.22(2)
C89 0.72(4) 0.257(19) 0.085(12) -0.056(13) -0.038(19) 0.28(2)
C90 0.197(12) 0.102(11) 0.203(14) -0.030(10) 0.113(11) -0.011(10)
C91 0.218(15) 0.227(18) 0.51(3) 0.03(2) 0.174(19) 0.138(14)
C92 0.75(5) 0.136(15) 0.123(14) -0.015(13) 0.09(2) 0.07(2)
C93 0.275(18) 0.143(14) 0.34(2) 0.011(15) 0.158(17) -0.046(14)
C94 0.092(8) 0.121(10) 0.152(11) 0.039(9) 0.031(8) 0.007(8)
C95 0.104(9) 0.143(12) 0.261(17) 0.098(12) 0.035(10) 0.002(9)
C96 0.110(9) 0.087(9) 0.203(13) 0.046(9) 0.025(9) -0.024(8)
C97 0.081(7) 0.131(10) 0.141(10) 0.060(8) 0.027(7) -0.008(8)
C98 0.094(8) 0.135(11) 0.189(13) 0.031(10) 0.056(9) 0.010(8)
C99 0.082(7) 0.102(9) 0.089(8) 0.014(7) 0.011(6) 0.003(7)
C100 0.088(7) 0.103(8) 0.062(6) 0.032(6) 0.026(5) 0.015(7)
C101 0.083(8) 0.157(12) 0.200(14) 0.018(11) 0.023(9) -0.028(9)
C102 0.073(7) 0.148(11) 0.095(8) 0.023(8) 0.021(6) -0.011(7)
C103 0.125(10) 0.185(14) 0.113(10) 0.018(10) 0.030(8) 0.003(10)
C104 0.091(7) 0.189(12) 0.080(7) 0.023(8) 0.048(6) -0.009(8)
C105 0.099(8) 0.131(11) 0.190(13) -0.005(10) 0.059(9) -0.015(8)
C106 0.147(12) 0.31(2) 0.107(11) 0.102(13) 0.033(10) 0.031(14)
C107 0.093(7) 0.106(10) 0.131(10) -0.003(9) 0.048(7) 0.001(8)
C108 0.122(9) 0.112(10) 0.114(10) -0.012(9) 0.012(8) -0.015(9)
C109 0.081(8) 0.218(15) 0.112(10) 0.053(11) 0.039(7) 0.001(9)
C110 0.072(8) 0.30(2) 0.125(12) -0.071(13) 0.001(8) -0.006(12)
C111 0.197(12) 0.22(2) 0.289(18) 0.038(16) 0.191(12) -0.018(14)
C112 0.200(11) 0.117(11) 0.202(13) 0.017(11) 0.139(11) -0.055(10)
C113 0.88(6) 0.078(13) 0.31(3) -0.019(15) -0.32(3) 0.10(2)
C114 0.79(4) 0.59(3) 0.199(15) -0.239(18) 0.309(19) -0.49(3)
C115 0.133(13) 0.52(3) 0.208(17) -0.19(2) -0.055(12) 0.046(17)
C116 0.242(16) 0.197(17) 0.137(13) 0.041(12) 0.076(12) 0.063(14)
C117 0.218(17) 0.54(3) 0.126(13) 0.168(18) 0.015(12) 0.04(2)
C118 0.37(3) 0.142(14) 0.211(19) 0.000(13) 0.034(19) -0.098(17)
C119 0.31(2) 0.120(13) 0.30(2) 0.107(15) -0.043(19) -0.021(14)
C120 0.27(2) 0.32(2) 0.119(13) 0.015(15) 0.023(13) 0.107(19)
C121 0.225(18) 0.51(3) 0.33(2) -0.28(2) 0.100(17) -0.15(2)
C122 1.00(4) 0.38(3) 0.53(3) 0.19(2) 0.55(3) 0.47(3)
Cr1 0.0776(10) 0.0828(12) 0.0665(10) -0.0018(9) 0.0234(8) 0.0217(9)
Cr2 0.0902(11) 0.0717(12) 0.0688(11) -0.0007(10) 0.0170(9) 0.0087(10)
Cr3 0.0719(10) 0.0724(11) 0.0736(11) -0.0018(9) 0.0208(8) -0.0016(9)
Cr4 0.0971(12) 0.0822(13) 0.0846(12) 0.0087(10) 0.0284(10) 0.0118(10)
Cr5 0.0966(12) 0.1014(14) 0.1012(14) 0.0199(12) 0.0195(11) 0.0219(11)
Cr6 0.1330(15) 0.0919(14) 0.0828(13) 0.0245(12) -0.0070(12) -0.0175(12)
Cr7 0.0988(12) 0.1249(16) 0.0822(12) 0.0251(12) 0.0326(10) 0.0078(12)
Cr8 0.0787(10) 0.1092(14) 0.0663(11) 0.0012(10) 0.0219(9) 0.0107(10)
F1 0.079(3) 0.083(4) 0.074(3) 0.002(3) 0.021(3) 0.010(3)
F2 0.077(3) 0.068(3) 0.065(3) -0.008(3) 0.017(3) 0.000(3)
F3 0.077(3) 0.071(3) 0.066(3) 0.013(3) 0.019(3) 0.006(3)
F4 0.078(3) 0.096(4) 0.070(3) 0.009(3) 0.018(3) 0.004(3)
F5 0.076(3) 0.087(4) 0.071(3) 0.014(3) 0.005(3) 0.003(3)
F6 0.083(3) 0.086(4) 0.075(4) 0.017(3) 0.015(3) -0.013(3)
F7 0.077(3) 0.116(4) 0.071(3) 0.028(3) 0.024(3) 0.006(3)
F8 0.080(3) 0.095(4) 0.068(3) 0.003(3) 0.028(3) 0.014(3)
N1 0.114(7) 0.129(8) 0.114(8) 0.030(7) 0.033(6) 0.003(7)
O1 0.068(4) 0.162(7) 0.070(5) -0.003(5) 0.028(4) 0.020(5)
O2 0.069(4) 0.151(7) 0.088(5) -0.010(5) 0.036(4) 0.024(4)
O3 0.120(6) 0.110(6) 0.090(5) -0.022(5) 0.019(4) 0.017(5)
O4 0.100(5) 0.109(6) 0.078(5) -0.005(5) 0.016(4) 0.037(4)
O5 0.086(5) 0.122(6) 0.094(5) 0.008(5) 0.028(4) 0.003(5)
O6 0.084(5) 0.121(6) 0.104(6) 0.009(5) -0.004(4) -0.006(5)
O7 0.120(5) 0.141(7) 0.083(5) 0.008(5) 0.030(4) 0.019(5)
O8 0.218(8) 0.194(10) 0.111(6) 0.050(7) 0.095(6) 0.088(8)
O9 0.182(8) 0.164(8) 0.056(5) 0.030(6) 0.015(5) 0.034(7)
O10 0.360(14) 0.106(7) 0.072(6) 0.037(6) -0.050(8) 0.029(8)
O11 0.093(5) 0.159(8) 0.187(7) 0.087(7) 0.081(5) 0.008(5)
O12 0.188(7) 0.224(10) 0.087(6) -0.026(6) 0.076(5) -0.129(7)
O13 0.044(4) 0.149(7) 0.180(8) -0.023(7) -0.017(5) 0.021(5)
O14 0.043(4) 0.282(12) 0.127(7) 0.041(7) -0.009(4) 0.005(6)
O15 0.399(16) 0.071(6) 0.092(7) 0.032(5) 0.005(8) -0.017(8)
O16 0.171(7) 0.097(6) 0.103(6) 0.035(5) 0.020(6) 0.048(5)
O17 0.114(5) 0.098(5) 0.087(5) 0.021(5) 0.009(4) -0.019(5)
O18 0.081(4) 0.094(5) 0.099(5) 0.016(5) -0.003(4) -0.014(4)
O19 0.166(7) 0.147(7) 0.137(7) 0.029(6) 0.083(6) 0.083(6)
O20 0.160(7) 0.086(5) 0.113(6) 0.001(5) 0.044(5) 0.042(5)
O21 0.176(7) 0.090(6) 0.068(5) -0.005(4) 0.002(5) 0.013(5)
O22 0.129(6) 0.066(5) 0.086(5) -0.022(4) 0.001(4) -0.015(5)
O23 0.097(5) 0.125(7) 0.142(6) 0.036(5) 0.076(4) 0.023(5)
O24 0.075(4) 0.079(5) 0.099(5) -0.012(4) 0.046(4) -0.009(4)
O25 0.111(5) 0.067(5) 0.069(4) 0.008(4) 0.026(4) -0.002(4)
O26 0.128(5) 0.087(5) 0.078(5) 0.005(4) 0.030(4) 0.003(4)
O27 0.075(4) 0.082(5) 0.115(6) 0.001(4) 0.023(4) -0.001(4)
O28 0.065(4) 0.093(5) 0.103(5) 0.023(5) 0.009(4) 0.000(4)
O29 0.083(4) 0.089(5) 0.096(5) 0.004(4) 0.020(4) -0.016(4)
O30 0.108(5) 0.101(6) 0.079(5) -0.017(4) 0.042(4) 0.012(4)
O31 0.154(6) 0.068(5) 0.066(5) -0.004(4) 0.009(4) 0.017(5)
O32 0.120(5) 0.108(6) 0.078(5) -0.006(5) 0.019(5) 0.049(5)
O33 0.098(5) 0.107(6) 0.137(7) 0.007(6) 0.037(5) -0.001(5)
O34 0.115(6) 0.156(8) 0.131(7) -0.021(6) 0.018(5) 0.010(6)
O35 0.169(8) 0.309(14) 0.089(6) 0.019(8) 0.064(6) 0.076(9)
O36 0.342(16) 0.296(16) 0.143(10) -0.055(10) 0.090(10) -0.083(13)

loop_
_atom_type_symbol
_atom_type_description
_atom_type_scat_dispersion_real
_atom_type_scat_dispersion_imag
_atom_type_scat_source
C C 0.0033 0.0016 'International Tables Vol C Tables 4.2.6.8 and 6.1.1.4'
Cr Cr 0.3209 0.6236 'International Tables Vol C Tables 4.2.6.8 and 6.1.1.4'
F F 0.0171 0.0103 'International Tables Vol C Tables 4.2.6.8 and 6.1.1.4'
N N 0.0061 0.0033 'International Tables Vol C Tables 4.2.6.8 and 6.1.1.4'
O O 0.0106 0.006 'International Tables Vol C Tables 4.2.6.8 and 6.1.1.4'
H H 0 0 'International Tables Vol C Tables 4.2.6.8 and 6.1.1.4'

loop_
_geom_angle_atom_site_label_1
_geom_angle_atom_site_label_2
_geom_angle_atom_site_label_3
_geom_angle
O1 C1 O2 124.6(10)
O1 C1 C2 116.2(10)
O2 C1 C2 119.2(10)
C4 C2 C3 110.4(11)
C4 C2 C1 106.5(10)
C3 C2 C1 107.4(10)
C4 C2 C5 111.6(10)
C3 C2 C5 109.7(11)
C1 C2 C5 111.1(10)
C2 C3 H3A 109.5
C2 C3 H3B 109.5
H3A C3 H3B 109.5
C2 C3 H3C 109.5
H3A C3 H3C 109.5
H3B C3 H3C 109.5
C2 C4 H4A 109.5
C2 C4 H4B 109.5
H4A C4 H4B 109.5
C2 C4 H4C 109.5
H4A C4 H4C 109.5
H4B C4 H4C 109.5
C2 C5 H5A 109.5
C2 C5 H5B 109.5
H5A C5 H5B 109.5
C2 C5 H5C 109.5
H5A C5 H5C 109.5
H5B C5 H5C 109.5
O4 C6 O3 125.7(11)
O4 C6 C7 117.8(10)
O3 C6 C7 116.5(10)
C8 C7 C9 108.1(11)
C8 C7 C6 113.0(10)
C9 C7 C6 105.8(11)
C8 C7 C10 110.0(12)
C9 C7 C10 110.1(12)
C6 C7 C10 109.8(10)
C7 C8 H8A 109.5
C7 C8 H8B 109.5
H8A C8 H8B 109.5
C7 C8 H8C 109.5
H8A C8 H8C 109.5
H8B C8 H8C 109.5
C7 C9 H9A 109.5
C7 C9 H9B 109.5
H9A C9 H9B 109.5
C7 C9 H9C 109.5
H9A C9 H9C 109.5
H9B C9 H9C 109.5
C7 C10 H10A 109.5
C7 C10 H10B 109.5
H10A C10 H10B 109.5
C7 C10 H10C 109.5
H10A C10 H10C 109.5
H10B C10 H10C 109.5
O6 C11 O5 129.3(11)
O6 C11 C12 116.9(10)
O5 C11 C12 113.6(11)
C15 C12 C14 111.8(10)
C15 C12 C13 110.5(11)
C14 C12 C13 108.3(10)
C15 C12 C11 112.4(10)
C14 C12 C11 109.3(10)
C13 C12 C11 104.1(9)
C12 C13 H13A 109.5
C12 C13 H13B 109.5
H13A C13 H13B 109.5
C12 C13 H13C 109.5
H13A C13 H13C 109.5
H13B C13 H13C 109.5
C12 C14 H14A 109.5
C12 C14 H14B 109.5
H14A C14 H14B 109.5
C12 C14 H14C 109.5
H14A C14 H14C 109.5
H14B C14 H14C 109.5
C12 C15 H15A 109.5
C12 C15 H15B 109.5
H15A C15 H15B 109.5
C12 C15 H15C 109.5
H15A C15 H15C 109.5
H15B C15 H15C 109.5
O8 C16 O7 124.4(12)
O8 C16 C17 124.4(14)
O7 C16 C17 111.1(13)
C19 C17 C20 128.3(17)
C19 C17 C16 106.7(14)
C20 C17 C16 117.6(13)
C19 C17 C18 100.6(16)
C20 C17 C18 96.6(14)
C16 C17 C18 100.4(14)
C17 C18 H18A 109.5
C17 C18 H18B 109.5
H18A C18 H18B 109.5
C17 C18 H18C 109.5
H18A C18 H18C 109.5
H18B C18 H18C 109.5
C17 C19 H19A 109.5
C17 C19 H19B 109.5
H19A C19 H19B 109.5
C17 C19 H19C 109.5
H19A C19 H19C 109.5
H19B C19 H19C 109.5
C17 C20 H20A 109.5
C17 C20 H20B 109.5
H20A C20 H20B 109.5
C17 C20 H20C 109.5
H20A C20 H20C 109.5
H20B C20 H20C 109.5
O10 C21 O9 121.7(11)
O10 C21 C22 118.0(12)
O9 C21 C22 120.1(11)
C23 C22 C24 113.0(13)
C23 C22 C21 109.9(12)
C24 C22 C21 106.8(11)
C23 C22 C25 110.0(14)
C24 C22 C25 107.6(15)
C21 C22 C25 109.4(10)
C22 C23 H23A 109.5
C22 C23 H23B 109.5
H23A C23 H23B 109.5
C22 C23 H23C 109.5
H23A C23 H23C 109.5
H23B C23 H23C 109.5
C22 C24 H24A 109.5
C22 C24 H24B 109.5
H24A C24 H24B 109.5
C22 C24 H24C 109.5
H24A C24 H24C 109.5
H24B C24 H24C 109.5
C22 C25 H25A 109.5
C22 C25 H25B 109.5
H25A C25 H25B 109.5
C22 C25 H25C 109.5
H25A C25 H25C 109.5
H25B C25 H25C 109.5
O12 C26 O11 125.2(12)
O12 C26 C27 120.5(11)
O11 C26 C27 114.3(10)
C28 C27 C30 107.6(10)
C28 C27 C29 106.4(10)
C30 C27 C29 105.7(10)
C28 C27 C26 113.5(9)
C30 C27 C26 111.1(8)
C29 C27 C26 112.1(10)
C27 C28 H28A 109.5
C27 C28 H28B 109.5
H28A C28 H28B 109.5
C27 C28 H28C 109.5
H28A C28 H28C 109.5
H28B C28 H28C 109.5
C27 C29 H29A 109.5
C27 C29 H29B 109.5
H29A C29 H29B 109.5
C27 C29 H29C 109.5
H29A C29 H29C 109.5
H29B C29 H29C 109.5
C27 C30 H30A 109.5
C27 C30 H30B 109.5
H30A C30 H30B 109.5
C27 C30 H30C 109.5
H30A C30 H30C 109.5
H30B C30 H30C 109.5
O14 C31 O13 121.1(9)
O14 C31 C32 123.4(14)
O13 C31 C32 115.4(13)
C35 C32 C31 109.1(12)
C35 C32 C33 113.3(14)
C31 C32 C33 101.6(10)
C35 C32 C34 119.3(13)
C31 C32 C34 108.0(12)
C33 C32 C34 104.0(13)
C32 C33 H33A 109.5
C32 C33 H33B 109.5
H33A C33 H33B 109.5
C32 C33 H33C 109.5
H33A C33 H33C 109.5
H33B C33 H33C 109.5
C32 C34 H34A 109.5
C32 C34 H34B 109.5
H34A C34 H34B 109.5
C32 C34 H34C 109.5
H34A C34 H34C 109.5
H34B C34 H34C 109.5
C32 C35 H35A 109.5
C32 C35 H35B 109.5
H35A C35 H35B 109.5
C32 C35 H35C 109.5
H35A C35 H35C 109.5
H35B C35 H35C 109.5
O15 C36 O16 121.8(12)
O15 C36 C37 120.9(12)
O16 C36 C37 117.2(11)
C38 C37 C119 104.8(17)
C38 C37 C39 126.0(16)
C119 C37 C39 102.7(14)
C38 C37 C36 109.9(12)
C119 C37 C36 103.6(11)
C39 C37 C36 107.5(13)
C37 C38 H38A 109.5
C37 C38 H38B 109.5
H38A C38 H38B 109.5
C37 C38 H38C 109.5
H38A C38 H38C 109.5
H38B C38 H38C 109.5
C37 C39 H39A 109.5
C37 C39 H39B 109.5
H39A C39 H39B 109.5
C37 C39 H39C 109.5
H39A C39 H39C 109.5
H39B C39 H39C 109.5
O17 C40 O18 126.1(10)
O17 C40 C41 118.6(10)
O18 C40 C41 115.3(9)
C42 C41 C44 113.0(15)
C42 C41 C43 113.9(14)
C44 C41 C43 101.1(13)
C42 C41 C40 112.3(11)
C44 C41 C40 111.6(11)
C43 C41 C40 104.1(10)
C41 C42 H42A 109.5
C41 C42 H42B 109.5
H42A C42 H42B 109.5
C41 C42 H42C 109.5
H42A C42 H42C 109.5
H42B C42 H42C 109.5
C41 C43 H43A 109.5
C41 C43 H43B 109.5
H43A C43 H43B 109.5
C41 C43 H43C 109.5
H43A C43 H43C 109.5
H43B C43 H43C 109.5
C41 C44 H44A 109.5
C41 C44 H44B 109.5
H44A C44 H44B 109.5
C41 C44 H44C 109.5
H44A C44 H44C 109.5
H44B C44 H44C 109.5
O19 C45 O20 120.5(11)
O19 C45 C46 124.1(12)
O20 C45 C46 115.1(12)
C48 C46 C49 107.0(15)
C48 C46 C47 113.0(15)
C49 C46 C47 109.3(15)
C48 C46 C45 104.6(13)
C49 C46 C45 112.5(14)
C47 C46 C45 110.5(12)
C46 C47 H47A 109.5
C46 C47 H47B 109.5
H47A C47 H47B 109.5
C46 C47 H47C 109.5
H47A C47 H47C 109.5
H47B C47 H47C 109.5
C46 C48 H48A 109.5
C46 C48 H48B 109.5
H48A C48 H48B 109.5
C46 C48 H48C 109.5
H48A C48 H48C 109.5
H48B C48 H48C 109.5
C46 C49 H49A 109.5
C46 C49 H49B 109.5
H49A C49 H49B 109.5
C46 C49 H49C 109.5
H49A C49 H49C 109.5
H49B C49 H49C 109.5
O22 C50 O21 123.1(9)
O22 C50 C51 118.5(9)
O21 C50 C51 118.4(10)
C50 C51 C52 109.7(9)
C50 C51 C54 105.5(9)
C52 C51 C54 111.4(9)
C50 C51 C53 109.4(9)
C52 C51 C53 111.7(9)
C54 C51 C53 109.0(9)
C51 C52 H52A 109.5
C51 C52 H52B 109.5
H52A C52 H52B 109.5
C51 C52 H52C 109.5
H52A C52 H52C 109.5
H52B C52 H52C 109.5
C51 C53 H53A 109.5
C51 C53 H53B 109.5
H53A C53 H53B 109.5
C51 C53 H53C 109.5
H53A C53 H53C 109.5
H53B C53 H53C 109.5
C51 C54 H54A 109.5
C51 C54 H54B 109.5
H54A C54 H54B 109.5
C51 C54 H54C 109.5
H54A C54 H54C 109.5
H54B C54 H54C 109.5
O23 C55 O24 125.6(9)
O23 C55 C56 120.9(10)
O24 C55 C56 113.4(11)
C58 C56 C59 113.6(10)
C58 C56 C55 114.7(11)
C59 C56 C55 106.6(10)
C58 C56 C57 110.8(11)
C59 C56 C57 106.0(11)
C55 C56 C57 104.3(9)
C56 C57 H57A 109.5
C56 C57 H57B 109.5
H57A C57 H57B 109.5
C56 C57 H57C 109.5
H57A C57 H57C 109.5
H57B C57 H57C 109.5
C56 C58 H58A 109.5
C56 C58 H58B 109.5
H58A C58 H58B 109.5
C56 C58 H58C 109.5
H58A C58 H58C 109.5
H58B C58 H58C 109.5
C56 C59 H59A 109.5
C56 C59 H59B 109.5
H59A C59 H59B 109.5
C56 C59 H59C 109.5
H59A C59 H59C 109.5
H59B C59 H59C 109.5
O25 C60 O26 124.7(10)
O25 C60 C61 120.3(9)
O26 C60 C61 114.9(9)
C62 C61 C60 111.3(10)
C62 C61 C63 109.5(11)
C60 C61 C63 107.2(9)
C62 C61 C64 111.9(11)
C60 C61 C64 110.7(9)
C63 C61 C64 106.0(10)
C61 C62 H62A 109.5
C61 C62 H62B 109.5
H62A C62 H62B 109.5
C61 C62 H62C 109.5
H62A C62 H62C 109.5
H62B C62 H62C 109.5
C61 C63 H63A 109.5
C61 C63 H63B 109.5
H63A C63 H63B 109.5
C61 C63 H63C 109.5
H63A C63 H63C 109.5
H63B C63 H63C 109.5
C61 C64 H64A 109.5
C61 C64 H64B 109.5
H64A C64 H64B 109.5
C61 C64 H64C 109.5
H64A C64 H64C 109.5
H64B C64 H64C 109.5
O28 C65 O27 125.4(9)
O28 C65 C66 117.6(10)
O27 C65 C66 116.0(10)
C67 C66 C69 116.4(12)
C67 C66 C65 113.0(10)
C69 C66 C65 110.3(10)
C67 C66 C68 108.7(12)
C69 C66 C68 103.6(11)
C65 C66 C68 103.5(10)
C66 C67 H67A 109.5
C66 C67 H67B 109.5
H67A C67 H67B 109.5
C66 C67 H67C 109.5
H67A C67 H67C 109.5
H67B C67 H67C 109.5
C66 C68 H68A 109.5
C66 C68 H68B 109.5
H68A C68 H68B 109.5
C66 C68 H68C 109.5
H68A C68 H68C 109.5
H68B C68 H68C 109.5
C66 C69 H69A 109.5
C66 C69 H69B 109.5
H69A C69 H69B 109.5
C66 C69 H69C 109.5
H69A C69 H69C 109.5
H69B C69 H69C 109.5
O30 C70 O29 124.7(9)
O30 C70 C71 121.8(10)
O29 C70 C71 113.4(9)
C73 C71 C72 112.2(11)
C73 C71 C74 107.5(13)
C72 C71 C74 107.6(11)
C73 C71 C70 107.4(10)
C72 C71 C70 114.7(10)
C74 C71 C70 107.1(10)
C71 C72 H72A 109.5
C71 C72 H72B 109.5
H72A C72 H72B 109.5
C71 C72 H72C 109.5
H72A C72 H72C 109.5
H72B C72 H72C 109.5
C71 C73 H73A 109.5
C71 C73 H73B 109.5
H73A C73 H73B 109.5
C71 C73 H73C 109.5
H73A C73 H73C 109.5
H73B C73 H73C 109.5
C71 C74 H74A 109.5
C71 C74 H74B 109.5
H74A C74 H74B 109.5
C71 C74 H74C 109.5
H74A C74 H74C 109.5
H74B C74 H74C 109.5
O32 C75 O31 127.3(10)
O32 C75 C76 118.8(11)
O31 C75 C76 113.6(11)
C78 C76 C77 124.3(15)
C78 C76 C75 111.4(12)
C77 C76 C75 113.8(11)
C78 C76 C79 93.7(15)
C77 C76 C79 102.1(13)
C75 C76 C79 107.3(13)
C76 C77 H77A 109.5
C76 C77 H77B 109.5
H77A C77 H77B 109.5
C76 C77 H77C 109.5
H77A C77 H77C 109.5
H77B C77 H77C 109.5
C76 C78 H78A 109.5
C76 C78 H78B 109.5
H78A C78 H78B 109.5
C76 C78 H78C 109.5
H78A C78 H78C 109.5
H78B C78 H78C 109.5
C76 C79 H79A 109.5
C76 C79 H79B 109.5
H79A C79 H79B 109.5
C76 C79 H79C 109.5
H79A C79 H79C 109.5
H79B C79 H79C 109.5
O34 C80 O33 120.3(10)
O34 C80 C81 128.9(10)
O33 C80 C81 110.7(9)
C82 C81 C86 127.1(11)
C82 C81 C80 124.2(11)
C86 C81 C80 108.7(10)
C81 C82 C83 113.0(12)
C81 C82 H82 123.5
C83 C82 H82 123.5
C82 C83 C84 119.3(11)
C82 C83 C90 118.7(10)
C84 C83 C90 121.9(10)
C85 C84 C83 124.3(13)
C85 C84 H84 117.8
C83 C84 H84 117.8
C86 C85 C84 120.6(12)
C86 C85 C87 123.6(11)
C84 C85 C87 115.8(11)
C85 C86 C81 115.6(12)
C85 C86 H86 122.2
C81 C86 H86 122.2
C89 C87 C88 110.2(9)
C89 C87 C120 106.5(9)
C88 C87 C120 108.2(9)
C89 C87 C85 111.4(8)
C88 C87 C85 109.8(9)
C120 C87 C85 110.7(9)
C87 C88 H88A 109.5
C87 C88 H88B 109.5
H88A C88 H88B 109.5
C87 C88 H88C 109.5
H88A C88 H88C 109.5
H88B C88 H88C 109.5
C87 C89 H89A 109.5
C87 C89 H89B 109.5
H89A C89 H89B 109.5
C87 C89 H89C 109.5
H89A C89 H89C 109.5
H89B C89 H89C 109.5
C92 C90 C93 109.3(9)
C92 C90 C91 109.4(9)
C93 C90 C91 106.4(8)
C92 C90 C83 111.5(9)
C93 C90 C83 110.2(8)
C91 C90 C83 109.8(8)
C90 C91 H91A 109.5
C90 C91 H91B 109.5
H91A C91 H91B 109.5
C90 C91 H91C 109.5
H91A C91 H91C 109.5
H91B C91 H91C 109.5
C90 C92 H92A 109.5
C90 C92 H92B 109.5
H92A C92 H92B 109.5
C90 C92 H92C 109.5
H92A C92 H92C 109.5
H92B C92 H92C 109.5
C90 C93 H93A 109.5
C90 C93 H93B 109.5
H93A C93 H93B 109.5
C90 C93 H93C 109.5
H93A C93 H93C 109.5
H93B C93 H93C 109.5
C95 C94 O33 109.6(9)
C95 C94 H94A 109.7
O33 C94 H94A 109.7
C95 C94 H94B 109.7
O33 C94 H94B 109.7
H94A C94 H94B 108.2
C96 C95 C94 120.1(12)
C96 C95 H95A 107.3
C94 C95 H95A 107.3
C96 C95 H95B 107.3
C94 C95 H95B 107.3
H95A C95 H95B 106.9
C95 C96 C97 122.9(11)
C95 C96 H96A 106.6
C97 C96 H96A 106.6
C95 C96 H96B 106.6
C97 C96 H96B 106.6
H96A C96 H96B 106.6
C98 C97 C96 125.8(11)
C98 C97 H97A 105.9
C96 C97 H97A 105.9
C98 C97 H97B 105.9
C96 C97 H97B 105.9
H97A C97 H97B 106.2
C97 C98 C99 118.0(11)
C97 C98 H98A 107.8
C99 C98 H98A 107.8
C97 C98 H98B 107.8
C99 C98 H98B 107.8
H98A C98 H98B 107.1
N1 C99 C98 121.6(10)
N1 C99 H99A 106.9
C98 C99 H99A 106.9
N1 C99 H99B 106.9
C98 C99 H99B 106.9
H99A C99 H99B 106.7
C101 C100 N1 124.4(10)
C101 C100 H10D 106.2
N1 C100 H10D 106.2
C101 C100 H10E 106.2
N1 C100 H10E 106.2
H10D C100 H10E 106.4
C102 C101 C100 121.6(12)
C102 C101 H10F 106.9
C100 C101 H10F 106.9
C102 C101 H10G 106.9
C100 C101 H10G 106.9
H10F C101 H10G 106.7
C101 C102 C103 123.7(11)
C101 C102 H10H 106.4
C103 C102 H10H 106.4
C101 C102 H10I 106.4
C103 C102 H10I 106.4
H10H C102 H10I 106.5
C104 C103 C102 121.4(11)
C104 C103 H10J 107
C102 C103 H10J 107
C104 C103 H10K 107
C102 C103 H10K 107
H10J C103 H10K 106.7
C103 C104 C105 120.4(11)
C103 C104 H10L 107.2
C105 C104 H10L 107.2
C103 C104 H10M 107.2
C105 C104 H10M 107.2
H10L C104 H10M 106.8
C104 C105 O35 114.8(10)
C104 C105 H10N 108.6
O35 C105 H10N 108.6
C104 C105 H10O 108.6
O35 C105 H10O 108.6
H10N C105 H10O 107.5
O36 C106 O35 123.7(12)
O36 C106 C107 126.4(12)
O35 C106 C107 109.8(11)
C108 C107 C112 122.6(11)
C108 C107 C106 113.3(11)
C112 C107 C106 123.8(11)
C107 C108 C109 123.8(11)
C107 C108 H108 118.1
C109 C108 H108 118.1
C110 C109 C108 105.9(10)
C110 C109 C116 135.9(11)
C108 C109 C116 118.1(9)
C111 C110 C109 134.7(13)
C111 C110 H110 112.7
C109 C110 H110 112.7
C110 C111 C112 112.2(12)
C110 C111 C113 124.6(12)
C112 C111 C113 122.7(11)
C107 C112 C111 119.9(12)
C107 C112 H112 120.1
C111 C112 H112 120
C114 C113 C121 113.9(10)
C114 C113 C115 112.8(9)
C121 C113 C115 112.2(10)
C114 C113 C111 107.4(9)
C121 C113 C111 105.0(9)
C115 C113 C111 104.6(9)
C113 C114 H11A 109.5
C113 C114 H11B 109.5
H11A C114 H11B 109.5
C113 C114 H11C 109.5
H11A C114 H11C 109.5
H11B C114 H11C 109.5
C113 C115 H11D 109.5
C113 C115 H11E 109.5
H11D C115 H11E 109.5
C113 C115 H11F 109.5
H11D C115 H11F 109.5
H11E C115 H11F 109.5
C122 C116 C118 113.7(10)
C122 C116 C117 112.2(9)
C118 C116 C117 109.2(9)
C122 C116 C109 107.3(9)
C118 C116 C109 107.1(8)
C117 C116 C109 106.9(9)
C116 C117 H11G 109.5
C116 C117 H11H 109.5
H11G C117 H11H 109.5
C116 C117 H11I 109.5
H11G C117 H11I 109.5
H11H C117 H11I 109.5
C116 C118 H11J 109.5
C116 C118 H11K 109.5
H11J C118 H11K 109.5
C116 C118 H11L 109.5
H11J C118 H11L 109.5
H11K C118 H11L 109.5
C37 C119 H11M 109.5
C37 C119 H11N 109.5
H11M C119 H11N 109.5
C37 C119 H11O 109.5
H11M C119 H11O 109.5
H11N C119 H11O 109.5
C87 C120 H12A 109.5
C87 C120 H12B 109.5
H12A C120 H12B 109.5
C87 C120 H12C 109.5
H12A C120 H12C 109.5
H12B C120 H12C 109.5
C113 C121 H12D 109.5
C113 C121 H12E 109.5
H12D C121 H12E 109.5
C113 C121 H12F 109.5
H12D C121 H12F 109.5
H12E C121 H12F 109.5
C116 C122 H12G 109.5
C116 C122 H12H 109.5
H12G C122 H12H 109.5
C116 C122 H12I 109.5
H12G C122 H12I 109.5
H12H C122 H12I 109.5
O30 Cr1 F8 88.7(2)
O30 Cr1 F1 92.7(2)
F8 Cr1 F1 86.5(2)
O30 Cr1 O32 91.3(3)
F8 Cr1 O32 177.0(3)
F1 Cr1 O32 90.4(2)
O30 Cr1 O2 177.4(3)
F8 Cr1 O2 91.1(2)
F1 Cr1 O2 89.8(3)
O32 Cr1 O2 89.0(3)
O30 Cr1 O4 87.1(3)
F8 Cr1 O4 93.3(2)
F1 Cr1 O4 179.8(3)
O32 Cr1 O4 89.7(3)
O2 Cr1 O4 90.4(3)
F1 Cr2 F2 88.4(2)
F1 Cr2 O31 93.6(3)
F2 Cr2 O31 177.4(2)
F1 Cr2 O28 89.9(2)
F2 Cr2 O28 91.8(2)
O31 Cr2 O28 86.6(3)
F1 Cr2 O26 178.8(3)
F2 Cr2 O26 90.6(2)
O31 Cr2 O26 87.3(3)
O28 Cr2 O26 90.9(3)
F1 Cr2 O29 90.1(2)
F2 Cr2 O29 91.1(2)
O31 Cr2 O29 90.5(3)
O28 Cr2 O29 177.1(3)
O26 Cr2 O29 89.3(3)
F3 Cr3 F2 89.2(2)
F3 Cr3 O27 88.8(2)
F2 Cr3 O27 91.4(2)
F3 Cr3 O22 91.3(3)
F2 Cr3 O22 179.4(3)
O27 Cr3 O22 88.9(3)
F3 Cr3 O25 178.5(3)
F2 Cr3 O25 92.2(2)
O27 Cr3 O25 91.7(3)
O22 Cr3 O25 87.3(3)
F3 Cr3 O24 91.2(2)
F2 Cr3 O24 88.6(2)
O27 Cr3 O24 179.9(4)
O22 Cr3 O24 91.2(3)
O25 Cr3 O24 88.3(3)
O23 Cr4 F4 88.8(3)
O23 Cr4 F3 91.6(3)
F4 Cr4 F3 88.5(2)
O23 Cr4 O20 86.5(3)
F4 Cr4 O20 90.3(3)
F3 Cr4 O20 177.7(3)
O23 Cr4 O21 91.6(3)
F4 Cr4 O21 179.1(3)
F3 Cr4 O21 92.2(3)
O20 Cr4 O21 89.0(3)
O23 Cr4 O18 178.6(3)
F4 Cr4 O18 91.5(3)
F3 Cr4 O18 89.9(3)
O20 Cr4 O18 92.1(3)
O21 Cr4 O18 88.1(3)
F4 Cr5 O19 90.7(3)
F4 Cr5 F5 88.7(2)
O19 Cr5 F5 178.7(3)
F4 Cr5 O14 89.9(3)
O19 Cr5 O14 87.3(4)
F5 Cr5 O14 91.5(3)
F4 Cr5 O17 92.8(3)
O19 Cr5 O17 91.3(4)
F5 Cr5 O17 89.9(3)
O14 Cr5 O17 177.0(4)
F4 Cr5 O16 178.9(3)
O19 Cr5 O16 88.5(4)
F5 Cr5 O16 92.1(3)
O14 Cr5 O16 89.3(4)
O17 Cr5 O16 87.9(3)
O12 Cr6 F6 91.1(4)
O12 Cr6 F5 89.7(3)
F6 Cr6 F5 91.9(2)
O12 Cr6 O10 92.0(5)
F6 Cr6 O10 91.9(3)
F5 Cr6 O10 175.8(3)
O12 Cr6 O15 87.9(5)
F6 Cr6 O15 178.3(4)
F5 Cr6 O15 89.4(3)
O10 Cr6 O15 86.8(4)
O12 Cr6 O13 178.1(4)
F6 Cr6 O13 90.6(3)
F5 Cr6 O13 89.5(3)
O10 Cr6 O13 88.6(5)
O15 Cr6 O13 90.4(5)
F7 Cr7 O8 91.8(3)
F7 Cr7 O6 92.2(3)
O8 Cr7 O6 92.9(4)
F7 Cr7 F6 87.7(2)
O8 Cr7 F6 176.7(4)
O6 Cr7 F6 90.3(3)
F7 Cr7 O9 178.9(3)
O8 Cr7 O9 87.4(4)
O6 Cr7 O9 87.1(4)
F6 Cr7 O9 93.2(3)
F7 Cr7 O11 90.6(3)
O8 Cr7 O11 88.4(4)
O6 Cr7 O11 176.9(3)
F6 Cr7 O11 88.4(3)
O9 Cr7 O11 90.1(4)
F8 Cr8 O3 91.6(3)
F8 Cr8 O1 93.1(2)
O3 Cr8 O1 91.0(3)
F8 Cr8 F7 86.8(2)
O3 Cr8 F7 178.5(3)
O1 Cr8 F7 89.1(3)
F8 Cr8 O7 178.7(3)
O3 Cr8 O7 89.6(3)
O1 Cr8 O7 86.4(3)
F7 Cr8 O7 91.9(3)
F8 Cr8 O5 90.7(2)
O3 Cr8 O5 89.9(3)
O1 Cr8 O5 176.0(3)
F7 Cr8 O5 90.1(3)
O7 Cr8 O5 89.7(3)
Cr2 F1 Cr1 120.9(3)
Cr3 F2 Cr2 123.3(2)
Cr3 F3 Cr4 124.4(2)
Cr5 F4 Cr4 123.8(3)
Cr6 F5 Cr5 123.4(3)
Cr6 F6 Cr7 122.9(3)
Cr7 F7 Cr8 123.2(3)
Cr8 F8 Cr1 121.0(2)
C99 N1 C100 123.0(9)
C99 N1 H1A 106.6
C100 N1 H1A 106.6
C99 N1 H1B 106.6
C100 N1 H1B 106.6
H1A N1 H1B 106.5
C1 O1 Cr8 136.6(7)
C1 O2 Cr1 126.6(7)
C6 O3 Cr8 129.0(7)
C6 O4 Cr1 133.6(7)
C11 O5 Cr8 127.4(7)
C11 O6 Cr7 135.3(7)
C16 O7 Cr8 133.3(8)
C16 O8 Cr7 134.7(10)
C21 O9 Cr7 135.8(8)
C21 O10 Cr6 138.8(9)
C26 O11 Cr7 130.9(8)
C26 O12 Cr6 138.5(9)
C31 O13 Cr6 138.6(8)
C31 O14 Cr5 137.9(9)
C36 O15 Cr6 140.3(9)
C36 O16 Cr5 136.0(8)
C40 O17 Cr5 135.2(7)
C40 O18 Cr4 131.9(6)
C45 O19 Cr5 137.8(9)
C45 O20 Cr4 137.0(8)
C50 O21 Cr4 134.5(7)
C50 O22 Cr3 137.7(7)
C55 O23 Cr4 135.6(7)
C55 O24 Cr3 133.4(7)
C60 O25 Cr3 136.9(7)
C60 O26 Cr2 130.6(7)
C65 O27 Cr3 130.3(6)
C65 O28 Cr2 135.1(6)
C70 O29 Cr2 125.3(6)
C70 O30 Cr1 137.3(7)
C75 O31 Cr2 131.8(7)
C75 O32 Cr1 127.4(7)
C80 O33 C94 120.8(8)
C106 O35 C105 113.5(10)

loop_
_geom_bond_atom_site_label_1
_geom_bond_atom_site_label_2
_geom_bond_distance
C1 O1 1.266(11)
C1 O2 1.289(12)
C1 C2 1.545(14)
C2 C4 1.514(16)
C2 C3 1.538(17)
C2 C5 1.557(14)
C3 H3A 0.98
C3 H3B 0.98
C3 H3C 0.98
C4 H4A 0.98
C4 H4B 0.98
C4 H4C 0.98
C5 H5A 0.98
C5 H5B 0.98
C5 H5C 0.98
C6 O4 1.251(11)
C6 O3 1.255(11)
C6 C7 1.543(15)
C7 C8 1.474(16)
C7 C9 1.476(17)
C7 C10 1.544(17)
C8 H8A 0.98
C8 H8B 0.98
C8 H8C 0.98
C9 H9A 0.98
C9 H9B 0.98
C9 H9C 0.98
C10 H10A 0.98
C10 H10B 0.98
C10 H10C 0.98
C11 O6 1.246(13)
C11 O5 1.265(12)
C11 C12 1.572(14)
C12 C15 1.497(16)
C12 C14 1.518(15)
C12 C13 1.559(14)
C13 H13A 0.98
C13 H13B 0.98
C13 H13C 0.98
C14 H14A 0.98
C14 H14B 0.98
C14 H14C 0.98
C15 H15A 0.98
C15 H15B 0.98
C15 H15C 0.98
C16 O8 1.210(15)
C16 O7 1.281(14)
C16 C17 1.533(18)
C17 C19 1.375(19)
C17 C20 1.44(2)
C17 C18 1.70(3)
C18 H18A 0.98
C18 H18B 0.98
C18 H18C 0.98
C19 H19A 0.98
C19 H19B 0.98
C19 H19C 0.98
C20 H20A 0.98
C20 H20B 0.98
C20 H20C 0.98
C21 O10 1.212(13)
C21 O9 1.237(13)
C21 C22 1.531(14)
C22 C23 1.447(18)
C22 C24 1.475(17)
C22 C25 1.54(2)
C23 H23A 0.98
C23 H23B 0.98
C23 H23C 0.98
C24 H24A 0.98
C24 H24B 0.98
C24 H24C 0.98
C25 H25A 0.98
C25 H25B 0.98
C25 H25C 0.98
C26 O12 1.178(14)
C26 O11 1.275(13)
C26 C27 1.508(15)
C27 C28 1.413(12)
C27 C30 1.430(12)
C27 C29 1.431(13)
C28 H28A 0.98
C28 H28B 0.98
C28 H28C 0.98
C29 H29A 0.98
C29 H29B 0.98
C29 H29C 0.98
C30 H30A 0.98
C30 H30B 0.98
C30 H30C 0.98
C31 O14 1.190(15)
C31 O13 1.244(15)
C31 C32 1.547(14)
C32 C35 1.52(2)
C32 C33 1.572(17)
C32 C34 1.61(2)
C33 H33A 0.98
C33 H33B 0.98
C33 H33C 0.98
C34 H34A 0.98
C34 H34B 0.98
C34 H34C 0.98
C35 H35A 0.98
C35 H35B 0.98
C35 H35C 0.98
C36 O15 1.174(13)
C36 O16 1.222(12)
C36 C37 1.560(16)
C37 C38 1.37(2)
C37 C119 1.463(19)
C37 C39 1.51(2)
C38 H38A 0.98
C38 H38B 0.98
C38 H38C 0.98
C39 H39A 0.98
C39 H39B 0.98
C39 H39C 0.98
C40 O17 1.250(11)
C40 O18 1.261(11)
C40 C41 1.556(14)
C41 C42 1.386(16)
C41 C44 1.481(19)
C41 C43 1.518(19)
C42 H42A 0.98
C42 H42B 0.98
C42 H42C 0.98
C43 H43A 0.98
C43 H43B 0.98
C43 H43C 0.98
C44 H44A 0.98
C44 H44B 0.98
C44 H44C 0.98
C45 O19 1.201(14)
C45 O20 1.282(13)
C45 C46 1.493(17)
C46 C48 1.47(2)
C46 C49 1.48(2)
C46 C47 1.491(18)
C47 H47A 0.98
C47 H47B 0.98
C47 H47C 0.98
C48 H48A 0.98
C48 H48B 0.98
C48 H48C 0.98
C49 H49A 0.98
C49 H49B 0.98
C49 H49C 0.98
C50 O22 1.236(11)
C50 O21 1.276(11)
C50 C51 1.507(13)
C51 C52 1.519(14)
C51 C54 1.520(14)
C51 C53 1.532(13)
C52 H52A 0.98
C52 H52B 0.98
C52 H52C 0.98
C53 H53A 0.98
C53 H53B 0.98
C53 H53C 0.98
C54 H54A 0.98
C54 H54B 0.98
C54 H54C 0.98
C55 O23 1.239(13)
C55 O24 1.279(12)
C55 C56 1.523(13)
C56 C58 1.506(16)
C56 C59 1.523(15)
C56 C57 1.550(16)
C57 H57A 0.98
C57 H57B 0.98
C57 H57C 0.98
C58 H58A 0.98
C58 H58B 0.98
C58 H58C 0.98
C59 H59A 0.98
C59 H59B 0.98
C59 H59C 0.98
C60 O25 1.222(11)
C60 O26 1.273(11)
C60 C61 1.521(13)
C61 C62 1.438(15)
C61 C63 1.526(15)
C61 C64 1.539(14)
C62 H62A 0.98
C62 H62B 0.98
C62 H62C 0.98
C63 H63A 0.98
C63 H63B 0.98
C63 H63C 0.98
C64 H64A 0.98
C64 H64B 0.98
C64 H64C 0.98
C65 O28 1.241(11)
C65 O27 1.281(11)
C65 C66 1.517(13)
C66 C67 1.454(16)
C66 C69 1.511(15)
C66 C68 1.534(17)
C67 H67A 0.98
C67 H67B 0.98
C67 H67C 0.98
C68 H68A 0.98
C68 H68B 0.98
C68 H68C 0.98
C69 H69A 0.98
C69 H69B 0.98
C69 H69C 0.98
C70 O30 1.209(11)
C70 O29 1.318(11)
C70 C71 1.511(13)
C71 C73 1.445(15)
C71 C72 1.493(15)
C71 C74 1.501(16)
C72 H72A 0.98
C72 H72B 0.98
C72 H72C 0.98
C73 H73A 0.98
C73 H73B 0.98
C73 H73C 0.98
C74 H74A 0.98
C74 H74B 0.98
C74 H74C 0.98
C75 O32 1.237(12)
C75 O31 1.275(12)
C75 C76 1.519(15)
C76 C78 1.380(18)
C76 C77 1.448(16)
C76 C79 1.52(2)
C77 H77A 0.98
C77 H77B 0.98
C77 H77C 0.98
C78 H78A 0.98
C78 H78B 0.98
C78 H78C 0.98
C79 H79A 0.98
C79 H79B 0.98
C79 H79C 0.98
C80 O34 1.213(11)
C80 O33 1.350(10)
C80 C81 1.473(13)
C81 C82 1.377(15)
C81 C86 1.470(15)
C82 C83 1.423(15)
C82 H82 0.95
C83 C84 1.427(16)
C83 C90 1.550(11)
C84 C85 1.338(18)
C84 H84 0.95
C85 C86 1.337(15)
C85 C87 1.539(12)
C86 H86 0.95
C87 C89 1.481(11)
C87 C88 1.485(11)
C87 C120 1.518(12)
C88 H88A 0.98
C88 H88B 0.98
C88 H88C 0.98
C89 H89A 0.98
C89 H89B 0.98
C89 H89C 0.98
C90 C92 1.472(11)
C90 C93 1.515(11)
C90 C91 1.516(11)
C91 H91A 0.98
C91 H91B 0.98
C91 H91C 0.98
C92 H92A 0.98
C92 H92B 0.98
C92 H92C 0.98
C93 H93A 0.98
C93 H93B 0.98
C93 H93C 0.98
C94 C95 1.512(14)
C94 O33 1.535(12)
C94 H94A 0.99
C94 H94B 0.99
C95 C96 1.427(15)
C95 H95A 0.99
C95 H95B 0.99
C96 C97 1.491(14)
C96 H96A 0.99
C96 H96B 0.99
C97 C98 1.400(14)
C97 H97A 0.99
C97 H97B 0.99
C98 C99 1.448(13)
C98 H98A 0.99
C98 H98B 0.99
C99 N1 1.401(12)
C99 H99A 0.99
C99 H99B 0.99
C100 C101 1.412(13)
C100 N1 1.474(11)
C100 H10D 0.99
C100 H10E 0.99
C101 C102 1.386(14)
C101 H10F 0.99
C101 H10G 0.99
C102 C103 1.490(14)
C102 H10H 0.99
C102 H10I 0.99
C103 C104 1.481(14)
C103 H10J 0.99
C103 H10K 0.99
C104 C105 1.522(14)
C104 H10L 0.99
C104 H10M 0.99
C105 O35 1.524(14)
C105 H10N 0.99
C105 H10O 0.99
C106 O36 1.205(14)
C106 O35 1.298(13)
C106 C107 1.504(13)
C107 C108 1.324(14)
C107 C112 1.407(16)
C108 C109 1.505(14)
C108 H108 0.95
C109 C110 1.458(18)
C109 C116 1.554(12)
C110 C111 1.32(2)
C110 H110 0.95
C111 C112 1.462(18)
C111 C113 1.568(13)
C112 H112 0.95
C113 C114 1.478(12)
C113 C121 1.479(12)
C113 C115 1.484(12)
C114 H11A 0.98
C114 H11B 0.98
C114 H11C 0.98
C115 H11D 0.98
C115 H11E 0.98
C115 H11F 0.98
C116 C122 1.476(12)
C116 C118 1.496(11)
C116 C117 1.507(11)
C117 H11G 0.98
C117 H11H 0.98
C117 H11I 0.98
C118 H11J 0.98
C118 H11K 0.98
C118 H11L 0.98
C119 H11M 0.98
C119 H11N 0.98
C119 H11O 0.98
C120 H12A 0.98
C120 H12B 0.98
C120 H12C 0.98
C121 H12D 0.98
C121 H12E 0.98
C121 H12F 0.98
C122 H12G 0.98
C122 H12H 0.98
C122 H12I 0.98
Cr1 O30 1.946(7)
Cr1 F8 1.961(5)
Cr1 F1 1.963(5)
Cr1 O32 1.965(7)
Cr1 O2 1.969(7)
Cr1 O4 1.977(7)
Cr2 F1 1.924(5)
Cr2 F2 1.932(5)
Cr2 O31 1.945(7)
Cr2 O28 1.961(6)
Cr2 O26 1.962(7)
Cr2 O29 1.990(6)
Cr3 F3 1.910(5)
Cr3 F2 1.911(5)
Cr3 O27 1.938(6)
Cr3 O22 1.939(7)
Cr3 O25 1.940(6)
Cr3 O24 1.958(6)
Cr4 O23 1.919(7)
Cr4 F4 1.922(5)
Cr4 F3 1.927(5)
Cr4 O20 1.934(7)
Cr4 O21 1.946(7)
Cr4 O18 1.958(7)
Cr5 F4 1.907(5)
Cr5 O19 1.914(8)
Cr5 F5 1.921(5)
Cr5 O14 1.924(7)
Cr5 O17 1.935(7)
Cr5 O16 1.951(8)
Cr6 O12 1.889(8)
Cr6 F6 1.904(5)
Cr6 F5 1.911(5)
Cr6 O10 1.913(8)
Cr6 O15 1.946(8)
Cr6 O13 1.959(8)
Cr7 F7 1.907(5)
Cr7 O8 1.917(9)
Cr7 O6 1.931(7)
Cr7 F6 1.939(5)
Cr7 O9 1.971(8)
Cr7 O11 2.007(8)
Cr8 F8 1.916(5)
Cr8 O3 1.950(8)
Cr8 O1 1.953(6)
Cr8 F7 1.968(6)
Cr8 O7 1.982(7)
Cr8 O5 2.006(7)
N1 H1A 0.92
N1 H1B 0.92
